data_7132764
loop_
_publ_author_name
'Li, Yan-Ling'
'Liu, Yu-Dong'
'Li, Wei-Li'
'Li, Fu-An'
'Feng, Yun-Xiao'
'Luo, Xiao-Qiang'
'Han, Yong-Jun'

_publ_section_title
;
 Ligand engineering to achieve synergistic properties in a 2D bilayer
 supertetrahedral chalcogenide cluster-based assembled material.
;
_journal_issue 24
_journal_name_full 'Chemical communications (Cambridge, England)'
_journal_page_first 3279
_journal_page_last 3282
_journal_paper_doi 10.1039/d3cc05726g
_journal_volume 60
_journal_year 2024
_chemical_formula_moiety '0.5(C204 H170 Ag8 Cd12 N2 S32), 0.5(C66 H48 N8)'
_chemical_formula_sum 'C141 H123 Ag4 Cd6 N7 O2 S16'
_chemical_formula_weight 3566.30
_space_group_crystal_system monoclinic
_space_group_IT_number 12
_space_group_name_Hall '-I 2y'
_space_group_name_H-M_alt 'I 1 2/m 1'
_atom_sites_solution_hydrogens mixed
_audit_creation_date 2023-12-08
_audit_creation_method
;
Olex2 1.2
(compiled 2018.05.29 svn.r3508 for OlexSys, GUI svn.r5506)
;
_audit_update_record
;
2023-12-12 deposited with the CCDC.	2024-02-22 downloaded from the CCDC.
;
_cell_angle_alpha 90
_cell_angle_beta 90.1560(10)
_cell_angle_gamma 90
_cell_formula_units_Z 4
_cell_length_a 15.64080(10)
_cell_length_b 26.8262(2)
_cell_length_c 40.7797(4)
_cell_measurement_reflns_used 28934
_cell_measurement_temperature 149.99(10)
_cell_measurement_theta_max 72.1550
_cell_measurement_theta_min 3.2680
_cell_volume 17110.4(2)
_computing_cell_refinement 'CrysAlisPro 1.171.42.72a (Rigaku OD, 2022)'
_computing_data_collection 'CrysAlisPro 1.171.42.72a (Rigaku OD, 2022)'
_computing_data_reduction 'CrysAlisPro 1.171.42.72a (Rigaku OD, 2022)'
_computing_molecular_graphics 'Olex2 (Dolomanov et al., 2009)'
_computing_publication_material 'Olex2 (Dolomanov et al., 2009)'
_computing_structure_refinement 'ShelXL (Sheldrick, 2015)'
_diffrn_ambient_environment N~2~
_diffrn_ambient_temperature 149.99(10)
_diffrn_detector 'Hybrid Pixel Array Detector'
_diffrn_detector_area_resol_mean 5.8140
_diffrn_measured_fraction_theta_full 0.999
_diffrn_measured_fraction_theta_max 0.986
_diffrn_measurement_details
;
List of Runs (angles in degrees, time in seconds):

  # Type    Start    End  Width  t~exp~   \w     \q     \k     \f   Frames
#--------------------------------------------------------------------------
  1  \w     64.00 134.00   0.50    1.00    --   46.90  57.00-120.00  140
  2  \w     19.00  85.00   0.50    1.00    --   46.90 -77.00  60.00  132
  3  \w    -39.00  67.00   0.50    1.00    --   46.90 -57.00  30.00  212
  4  \w     32.00  58.00   0.50    1.00    --   46.90  57.00-120.00   52
  5  \w    -10.00  58.00   0.50    1.00    --   46.90 -38.00 -90.00  136
  6  \w     26.00 111.00   0.50    1.00    --   46.90  77.00 150.00  170
  7  \w     10.00 128.00   0.50    6.00    --   99.90 -61.00  60.00  236
  8  \w     40.00  66.00   0.50    6.00    --   99.90 -82.00   0.00   52
  9  \w     78.00 187.00   0.50    6.00    --   99.90  45.00   0.00  218
 10  \w    158.00 189.00   0.50    6.00    --   99.90  82.00   0.00   62
 11  \w     72.00  98.00   0.50    6.00    --   99.90 -82.00  30.00   52
 12  \w     89.00 117.00   0.50    6.00    --   99.90 -82.00   0.00   56
 13  \w     71.00 116.00   0.50    6.00    --   99.90  82.00   0.00   90
 14  \w     66.00 185.00   0.50    6.00    --   99.90  45.00 -90.00  238
 15  \w    151.00 177.00   0.50    6.00    --   99.90  45.00-120.00   52
 16  \w    103.00 137.00   0.50    6.00    --   99.90  45.00-120.00   68
 17  \w     56.00 102.00   0.50    6.00    --   99.90 -82.00-180.00   92
 18  \w     87.00 178.00   0.50    6.00    --   99.90  45.00 -60.00  182
 19  \w     85.00 189.00   0.50    6.00    --   99.90  45.00 -30.00  208
 20  \w     46.00 122.00   0.50    6.00    --   99.90 -82.00 -60.00  152
 21  \w     79.00 138.00   0.50    6.00    --   99.90 -82.00 150.00  118
 22  \w     84.00 110.00   0.50    6.00    --   99.90 -82.00-120.00   52
 23  \w     11.00 138.00   0.50    6.00    --   99.90 -82.00 -90.00  254
 24  \w     10.00 135.00   0.50    6.00    --   99.90 -82.00  60.00  250
;
_diffrn_measurement_device 'four-circle diffractometer'
_diffrn_measurement_device_type 'XtaLAB AFC12 (RINC): Kappa single'
_diffrn_measurement_method '\w scans'
_diffrn_orient_matrix_type 'CrysAlisPro convention (1999,Acta A55,543-557)'
_diffrn_orient_matrix_UB_11 0.0323788000
_diffrn_orient_matrix_UB_12 -0.0174677000
_diffrn_orient_matrix_UB_13 -0.0337467000
_diffrn_orient_matrix_UB_21 -0.0795305000
_diffrn_orient_matrix_UB_22 0.0229432000
_diffrn_orient_matrix_UB_23 -0.0164531000
_diffrn_orient_matrix_UB_31 0.0481657000
_diffrn_orient_matrix_UB_32 0.0496781000
_diffrn_orient_matrix_UB_33 -0.0042630000
_diffrn_radiation_monochromator mirror
_diffrn_radiation_probe x-ray
_diffrn_radiation_type CuK\a
_diffrn_radiation_wavelength 1.54184
_diffrn_reflns_av_R_equivalents 0.0445
_diffrn_reflns_av_unetI/netI 0.0354
_diffrn_reflns_Laue_measured_fraction_full 0.999
_diffrn_reflns_Laue_measured_fraction_max 0.986
_diffrn_reflns_limit_h_max 19
_diffrn_reflns_limit_h_min -19
_diffrn_reflns_limit_k_max 33
_diffrn_reflns_limit_k_min -25
_diffrn_reflns_limit_l_max 50
_diffrn_reflns_limit_l_min -50
_diffrn_reflns_number 93941
_diffrn_reflns_point_group_measured_fraction_full 0.999
_diffrn_reflns_point_group_measured_fraction_max 0.986
_diffrn_reflns_theta_full 67.684
_diffrn_reflns_theta_max 73.172
_diffrn_reflns_theta_min 3.023
_diffrn_source 'Rotating-anode X-ray tube (dual wavelength)'
_diffrn_source_type 'Rigaku (Cu) X-ray DW Source'
_exptl_absorpt_coefficient_mu 11.593
_exptl_absorpt_correction_T_max 0.781
_exptl_absorpt_correction_T_min 0.705
_exptl_absorpt_correction_type analytical
_exptl_absorpt_process_details
;
CrysAlisPro 1.171.42.72a (Rigaku Oxford Diffraction, 2022)
Analytical numeric absorption correction using a multifaceted crystal
model based on expressions derived by R.C. Clark & J.S. Reid.
(Clark, R. C. & Reid, J. S. (1995). Acta Cryst. A51, 887-897)
Empirical absorption correction using spherical harmonics,
implemented in SCALE3 ABSPACK scaling algorithm.
;
_exptl_crystal_colour yellow
_exptl_crystal_colour_primary yellow
_exptl_crystal_density_diffrn 1.384
_exptl_crystal_description block
_exptl_crystal_F_000 7064
_exptl_crystal_size_max 0.489
_exptl_crystal_size_mid 0.447
_exptl_crystal_size_min 0.319
_refine_diff_density_max 1.776
_refine_diff_density_min -1.530
_refine_diff_density_rms 0.150
_refine_ls_extinction_method none
_refine_ls_goodness_of_fit_ref 1.027
_refine_ls_hydrogen_treatment constr
_refine_ls_matrix_type full
_refine_ls_number_parameters 1074
_refine_ls_number_reflns 17298
_refine_ls_number_restraints 2134
_refine_ls_restrained_S_all 1.048
_refine_ls_R_factor_all 0.1031
_refine_ls_R_factor_gt 0.0948
_refine_ls_shift/su_max 0.001
_refine_ls_shift/su_mean 0.000
_refine_ls_structure_factor_coef Fsqd
_refine_ls_weighting_details 'w=1/[\s^2^(Fo^2^)+(0.1843P)^2^+117.1137P] where P=(Fo^2^+2Fc^2^)/3'
_refine_ls_weighting_scheme calc
_refine_ls_wR_factor_gt 0.2929
_refine_ls_wR_factor_ref 0.3031
_reflns_Friedel_coverage 0.000
_reflns_number_gt 14470
_reflns_number_total 17298
_reflns_threshold_expression 'I > 2\s(I)'
_cod_data_source_file d3cc05726g2.cif
_cod_data_source_block sccam-3
_cod_depositor_comments 'Adding full bibliography for 7132764.cif.'
_cod_database_code 7132764
_shelx_shelxl_version_number 2019/2
_chemical_oxdiff_formula 'Cd Ag S C N O'
_shelx_space_group_comment
;
The symmetry employed for this shelxl refinement is uniquely defined
by the following loop, which should always be used as a source of
symmetry information in preference to the above space-group names.
They are only intended as comments.
;
_shelx_estimated_absorpt_t_max 0.119
_shelx_estimated_absorpt_t_min 0.070
_reflns_odcompleteness_completeness 99.97
_reflns_odcompleteness_iscentric 1
_reflns_odcompleteness_theta 66.97
_olex2_refinement_description
;
1. Fixed Uiso
 At 1.2 times of:
  All C(H) groups
2. Restrained distances
 S3-C94 = S3-C100
 1.8 with sigma of 0.02
 S12-C52 = S13_$3-C106_$3
 1.8 with sigma of 0.02
 S8-C88 = S7-C118
 1.8 with sigma of 0.02
 C13-C32
 1.39 with sigma of 0.01
 C14-C13 = C14-C15 = C16-C15 = C16-C17 = C17-C32 = C13-C32
 1.39 with sigma of 0.01
 C35-C32 = C12-C9
 1.5 with sigma of 0.02
 C6_$2-C6
 1.4 with sigma of 0.01
 S5-C82
 1.8 with sigma of 0.02
 S9-C64
 1.8 with sigma of 0.02
 C6-C3
 1.5 with sigma of 0.02
 C24-C21
 1.5 with sigma of 0.01
 N3-C18
 1.45 with sigma of 0.02
 C4-C6 \\sim C2-C6
 with sigma of 0.02
 N3-C18 \\sim N3-C15 \\sim N3-C29
 with sigma of 0.02
3. Restrained planarity
 C13, C14, C15, C16, C17, C32
 with sigma of 0.1
 C58, C59, C60, C61, C62, C63, S11
 with sigma of 0.005
 C24, C21, C22, C23, C19, C20, C18, N3
 with sigma of 0.1
4. Uiso/Uaniso restraints and constraints
C52 \\sim C53 \\sim C54 \\sim C55 \\sim C57 \\sim C106 \\sim C107 \\sim C108
\\sim C109 \\sim C110 \\sim C111 \\sim C56 \\sim S12 \\sim S13: within 2A with
sigma of 0.04 and sigma for terminal atoms of 0.08
S9 \\sim C64 \\sim C65 \\sim C66 \\sim C67 \\sim C68 \\sim C69 \\sim Ag1 \\sim
Cd3A: within 3A with sigma of 0.01 and sigma for terminal atoms of 0.02
S10 \\sim C112 \\sim C117 \\sim C116 \\sim C115 \\sim C113 \\sim C114 \\sim Cd3
\\sim Ag2 \\sim S13 \\sim C106 \\sim C111 \\sim C110 \\sim C109 \\sim C108
\\sim C107: within 3A with sigma of 0.02 and sigma for terminal atoms of 0.04
C18 \\sim C19 \\sim C20 \\sim C21 \\sim C22 \\sim C23 \\sim C24 \\sim C28 \\sim
C27 \\sim N4 \\sim C26 \\sim C25 \\sim N3: within 3A with sigma of 0.01 and
sigma for terminal atoms of 0.02
Uanis(S13) \\sim Ueq, Uanis(S12) \\sim Ueq: with sigma of 0.01 and sigma for
terminal atoms of 0.02
Uanis(C71) \\sim Ueq, Uanis(C72) \\sim Ueq, Uanis(C73) \\sim Ueq, Uanis(C74)
\\sim Ueq, Uanis(C75) \\sim Ueq, Uanis(C70) \\sim Ueq: with sigma of 0.01 and
sigma for terminal atoms of 0.02
Uanis(C94) \\sim Ueq, Uanis(C95) \\sim Ueq, Uanis(C96) \\sim Ueq, Uanis(C97)
\\sim Ueq, Uanis(C98) \\sim Ueq, Uanis(C99) \\sim Ueq, Uanis(C101) \\sim Ueq,
Uanis(C105) \\sim Ueq, Uanis(C102) \\sim Ueq, Uanis(C103) \\sim Ueq,
Uanis(C104) \\sim Ueq, Uanis(C100) \\sim Ueq: with sigma of 0.01 and sigma for
terminal atoms of 0.02
Uanis(C52) \\sim Ueq, Uanis(C53) \\sim Ueq, Uanis(C54) \\sim Ueq, Uanis(C55)
\\sim Ueq, Uanis(C56) \\sim Ueq, Uanis(C57) \\sim Ueq, Uanis(C106) \\sim Ueq,
Uanis(C107) \\sim Ueq, Uanis(C108) \\sim Ueq, Uanis(C109) \\sim Ueq,
Uanis(C110) \\sim Ueq, Uanis(C111) \\sim Ueq: with sigma of 0.01 and sigma for
terminal atoms of 0.02
Uanis(C46) \\sim Ueq, Uanis(C51) \\sim Ueq, Uanis(C50) \\sim Ueq, Uanis(C48)
\\sim Ueq, Uanis(C49) \\sim Ueq, Uanis(C47) \\sim Ueq: with sigma of 0.01 and
sigma for terminal atoms of 0.02
Uanis(C121) \\sim Ueq, Uanis(C120) \\sim Ueq, Uanis(C119) \\sim Ueq,
Uanis(C118) \\sim Ueq, Uanis(C123) \\sim Ueq, Uanis(C122) \\sim Ueq, Uanis(C93)
\\sim Ueq, Uanis(C92) \\sim Ueq, Uanis(C91) \\sim Ueq, Uanis(C90) \\sim Ueq,
Uanis(C89) \\sim Ueq: with sigma of 0.01 and sigma for terminal atoms of 0.02
Uanis(S5) \\sim Ueq, Uanis(Cd3A) \\sim Ueq, Uanis(Cd3) \\sim Ueq: with sigma of
0.001 and sigma for terminal atoms of 0.002
Uanis(N2) \\sim Ueq, Uanis(C10) \\sim Ueq, Uanis(C8) \\sim Ueq, Uanis(C9) \\sim
Ueq, Uanis(C11) \\sim Ueq, Uanis(C7) \\sim Ueq, Uanis(C17) \\sim Ueq,
Uanis(C16) \\sim Ueq, Uanis(C15) \\sim Ueq, Uanis(C14) \\sim Ueq, Uanis(C13)
\\sim Ueq, Uanis(C12) \\sim Ueq, Uanis(C36) \\sim Ueq, Uanis(N5) \\sim Ueq,
Uanis(C35) \\sim Ueq, Uanis(C37) \\sim Ueq, Uanis(C39) \\sim Ueq, Uanis(C38)
\\sim Ueq, Uanis(C29) \\sim Ueq, Uanis(C30) \\sim Ueq, Uanis(C31) \\sim Ueq,
Uanis(C32) \\sim Ueq, Uanis(C33) \\sim Ueq, Uanis(C34) \\sim Ueq: with sigma of
0.01 and sigma for terminal atoms of 0.02
Uanis(C44) \\sim Ueq, Uanis(C43) \\sim Ueq, Uanis(C42) \\sim Ueq, Uanis(C41)
\\sim Ueq, Uanis(C40) \\sim Ueq, Uanis(C45) \\sim Ueq: with sigma of 0.01 and
sigma for terminal atoms of 0.02
Uanis(C59) \\sim Ueq, Uanis(C60) \\sim Ueq, Uanis(C61) \\sim Ueq, Uanis(C62)
\\sim Ueq, Uanis(C63) \\sim Ueq, Uanis(C58) \\sim Ueq: with sigma of 0.01 and
sigma for terminal atoms of 0.02
Uanis(C84) \\sim Ueq, Uanis(C85) \\sim Ueq, Uanis(C86) \\sim Ueq, Uanis(C87)
\\sim Ueq, Uanis(C82) \\sim Ueq, Uanis(C83) \\sim Ueq: with sigma of 0.01 and
sigma for terminal atoms of 0.02
Uanis(C113) \\sim Ueq, Uanis(C114) \\sim Ueq, Uanis(C115) \\sim Ueq,
Uanis(C116) \\sim Ueq, Uanis(C117) \\sim Ueq, Uanis(C112) \\sim Ueq, Uanis(C64)
\\sim Ueq, Uanis(C69) \\sim Ueq, Uanis(C68) \\sim Ueq, Uanis(C67) \\sim Ueq,
Uanis(C66) \\sim Ueq, Uanis(C65) \\sim Ueq: with sigma of 0.02 and sigma for
terminal atoms of 0.04
Uanis(C6) \\sim Ueq, Uanis(C4) \\sim Ueq, Uanis(C3) \\sim Ueq, Uanis(C2) \\sim
Ueq, Uanis(C1) \\sim Ueq, Uanis(N1) \\sim Ueq, Uanis(C5) \\sim Ueq: with sigma
of 0.02 and sigma for terminal atoms of 0.04
Uanis(N4) \\sim Ueq, Uanis(C26) \\sim Ueq, Uanis(C24) \\sim Ueq, Uanis(C28)
\\sim Ueq, Uanis(C27) \\sim Ueq, Uanis(C25) \\sim Ueq, Uanis(C21) \\sim Ueq,
Uanis(C20) \\sim Ueq, Uanis(C19) \\sim Ueq, Uanis(C18) \\sim Ueq, Uanis(C23)
\\sim Ueq, Uanis(C22) \\sim Ueq, Uanis(N3) \\sim Ueq: with sigma of 0.01 and
sigma for terminal atoms of 0.02
5. Rigid body (RIGU) restrains
 C71, C72, C73, C74, C75, C70, S2
 with sigma for 1-2 distances of 0.004 and sigma for 1-3 distances of 0.004
 C98, C97, C96, C95, C94, C99, C101, C105, C102, C103, C104, C100, S3
 with sigma for 1-2 distances of 0.004 and sigma for 1-3 distances of 0.004
 C49, C48, C50, C51, C46, C47
 with sigma for 1-2 distances of 0.004 and sigma for 1-3 distances of 0.004
 C120, C121, C122, C123, C118, C119
 with sigma for 1-2 distances of 0.004 and sigma for 1-3 distances of 0.004
 C89, C90, C91, C92, C93, C88
 with sigma for 1-2 distances of 0.004 and sigma for 1-3 distances of 0.004
 N2, C10, C8, C9, C11, C7, C17, C16, C15, C14, C13, C12, C36, N5, C35, C37,
 C39, C38, C29, C30, C31, C32, C33, C34
 with sigma for 1-2 distances of 0.004 and sigma for 1-3 distances of 0.004
 C44, C43, C42, C41, C40, C45, S1
 with sigma for 1-2 distances of 0.004 and sigma for 1-3 distances of 0.004
 C58, C63, C62, C61, C60, C59, S11
 with sigma for 1-2 distances of 0.004 and sigma for 1-3 distances of 0.004
 C69, C68, C67, C66, C65, S9, C64
 with sigma for 1-2 distances of 0.004 and sigma for 1-3 distances of 0.004
 S10, C112, C117, C116, C115, C114, C113
 with sigma for 1-2 distances of 0.004 and sigma for 1-3 distances of 0.004
 C6, C3, C2, C1, N1, C5, C4
 with sigma for 1-2 distances of 0.004 and sigma for 1-3 distances of 0.004
 C21, C20, C19, C18, C23, C22, C24, C25, C26, N4, C27, C28
 with sigma for 1-2 distances of 0.004 and sigma for 1-3 distances of 0.004
6. Others
 Sof(S8)=1-FVAR(1)
 Sof(S7)=FVAR(1)
 Sof(Cd3A)=1-FVAR(2)
 Sof(Cd3)=FVAR(2)
 Sof(C101)=Sof(H101)=Sof(C105)=Sof(H105)=Sof(C102)=Sof(H102)=Sof(C103)=
 Sof(H103)=Sof(C104)=Sof(H104)=Sof(C100)=1-FVAR(3)
 Sof(C94)=Sof(C95)=Sof(H95)=Sof(C96)=Sof(H96)=Sof(C97)=Sof(H97)=Sof(C98)=
 Sof(H98)=Sof(C99)=Sof(H99)=FVAR(3)
 Sof(S9)=Sof(C67)=Sof(H67)=Sof(C66)=Sof(H66)=Sof(C65)=Sof(H65)=Sof(C64)=
 Sof(C69)=Sof(H69)=Sof(C68)=Sof(H68)=1-FVAR(4)
 Sof(S10)=Sof(C112)=Sof(C113)=Sof(H113)=Sof(C114)=Sof(H114)=Sof(C115)=
 Sof(H115)=Sof(C116)=Sof(H116)=Sof(C117)=Sof(H117)=FVAR(4)
 Fixed Sof: Ag2(0.5) S13(0.5) N2(0.5) C11(0.5) H11(0.5) C10(0.5) H10(0.5)
 C9(0.5) C8(0.5) H8(0.5) C7(0.5) H7(0.5) C58(0.5) C63(0.5) H63(0.5) C62(0.5)
 H62(0.5) C61(0.5) H61(0.5) C60(0.5) H60(0.5) C59(0.5) H59(0.5) C6(0.5) H6(0.5)
 Cd2(0.5) S12(0.5) C17(0.5) H17(0.5) C16(0.5) H16(0.5) C15(0.5) C14(0.5)
 H14(0.5) C13(0.5) H13(0.5) C12(0.5) C24(0.5) C28(0.5) H28(0.5) C27(0.5)
 H27(0.5) N4(0.5) C26(0.5) H26(0.5) C25(0.5) H25(0.5) S1(0.5) C21(0.5) C20(0.5)
 H20(0.5) C19(0.5) H19(0.5) C23(0.5) H23(0.5) C22(0.5) H22(0.5) C4(0.5) H4(0.5)
 C3(0.5) C2(0.5) H2(0.5) C1(0.5) H1(0.5) N1(0.5) C5(0.5) H5(0.5) Ag1(0.5)
 C52(0.5) C53(0.5) H53(0.5) C54(0.5) H54(0.5) C55(0.5) H55(0.5) C56(0.5)
 H56(0.5) C57(0.5) H57(0.5) C106(0.5) C107(0.5) H107(0.5) C108(0.5) H108(0.5)
 C109(0.5) H109(0.5) C110(0.5) H110(0.5) C111(0.5) H111(0.5) C49(0.5) H49(0.5)
 C47(0.5) H47(0.5) C46(0.5) C51(0.5) H51(0.5) C50(0.5) H50(0.5) C48(0.5)
 H48(0.5) C121(0.5) H121(0.5) C120(0.5) H120(0.5) C119(0.5) H119(0.5) C118(0.5)
 C123(0.5) H123(0.5) C122(0.5) H122(0.5) C91(0.5) H91(0.5) C92(0.5) H92(0.5)
 C93(0.5) H93(0.5) C88(0.5) C89(0.5) H89(0.5) C90(0.5) H90(0.5) N5(0.5)
 C37(0.5) H37(0.5) C36(0.5) H36(0.5) C35(0.5) C39(0.5) H39(0.5) C38(0.5)
 H38(0.5) C29(0.5) C30(0.5) H30(0.5) C31(0.5) H31(0.5) C32(0.5) C33(0.5)
 H33(0.5) C34(0.5) H34(0.5) C44(0.5) H44(0.5) C43(0.5) H43(0.5) C42(0.5)
 H42(0.5) C41(0.5) H41(0.5) C40(0.5) C45(0.5) H45(0.5)
7.a Riding coordinates:
 C28(H28), C27(H27), C26(H26), C25(H25), C20(H20), C19(H19), C23(H23),
 C22(H22), C1(H1)
7.b Aromatic/amide H refined with riding coordinates:
 C81(H81), C11(H11), C10(H10), C8(H8), C7(H7), C77(H77), C80(H80), C78(H78),
 C79(H79), C63(H63), C62(H62), C61(H61), C60(H60), C59(H59), C85(H85), C84(H84),
  C83(H83), C87(H87), C86(H86), C95(H95), C96(H96), C97(H97), C98(H98),
 C99(H99), C6(H6), C71(H71), C72(H72), C73(H73), C74(H74), C75(H75), C17(H17),
 C16(H16), C14(H14), C13(H13), C4(H4), C2(H2), C5(H5), C101(H101), C105(H105),
 C102(H102), C103(H103), C104(H104), C53(H53), C54(H54), C55(H55), C56(H56),
 C57(H57), C107(H107), C108(H108), C109(H109), C110(H110), C111(H111), C49(H49),
  C47(H47), C51(H51), C50(H50), C48(H48), C121(H121), C120(H120), C119(H119),
 C123(H123), C122(H122), C113(H113), C114(H114), C115(H115), C116(H116),
 C117(H117), C91(H91), C92(H92), C93(H93), C89(H89), C90(H90), C67(H67),
 C66(H66), C65(H65), C69(H69), C68(H68), C37(H37), C36(H36), C39(H39), C38(H38),
  C30(H30), C31(H31), C33(H33), C34(H34), C44(H44), C43(H43), C42(H42),
 C41(H41), C45(H45)
7.c Fitted hexagon refined as free rotating group:
 N2(C11,C10,C9,C8,C7), C58(C63,C62,C61,C60,C59), C85(C84,C83,C82,C87,C86),
 C94(C95,C96,C97,C98,C99), C71(C72,C73,C74,C75,C70), C17(C16,C15,C14,C13,C12),
 C24(C28,C27,N4,C26,C25), C21(C20,C19,C18,C23,C22), C4(C3,C2,C1,N1,C5),
 C101(C105,C102,C103,C104,C100), C52(C53,C54,C55,C56,C57), C106(C107,C108,C109,
 C110,C111), C49(C47,C46,C51,C50,C48), C121(C120,C119,C118,C123,C122),
 C112(C113,C114,C115,C116,C117), C91(C92,C93,C88,C89,C90), C67(C66,C65,C64,C69,
 C68), N5(C37,C36,C35,C39,C38), C29(C30,C31,C32,C33,C34), C44(C43,C42,C41,C40,
 C45)
;
_olex2_submission_special_instructions 'No special instructions were received'
_oxdiff_exptl_absorpt_empirical_details
;
Empirical correction (ABSPACK) includes:
- Absorption correction using spherical harmonics
- Frame scaling
;
_oxdiff_exptl_absorpt_empirical_full_max 2.960
_oxdiff_exptl_absorpt_empirical_full_min 0.684

loop_
_space_group_symop_operation_xyz
'x, y, z'
'-x, y, -z'
'x+1/2, y+1/2, z+1/2'
'-x+1/2, y+1/2, -z+1/2'
'-x, -y, -z'
'x, -y, z'
'-x+1/2, -y+1/2, -z+1/2'
'x+1/2, -y+1/2, z+1/2'

loop_
_atom_site_label
_atom_site_type_symbol
_atom_site_fract_x
_atom_site_fract_y
_atom_site_fract_z
_atom_site_U_iso_or_equiv
_atom_site_adp_type
_atom_site_occupancy
_atom_site_site_symmetry_order
_atom_site_calc_flag
_atom_site_refinement_flags_posn
_atom_site_refinement_flags_adp
_atom_site_refinement_flags_occupancy
_atom_site_disorder_assembly
_atom_site_disorder_group
Ag3 Ag 0.39366(4) 0.07781(2) 0.26200(2) 0.0670(2) Uani 1 1 d . . . . .
Cd5 Cd 0.25908(6) 0.000000 0.33893(2) 0.0699(2) Uani 1 2 d S T P . .
Cd1 Cd 0.53343(6) 0.000000 0.19977(2) 0.0772(3) Uani 1 2 d S T P B .
Cd4 Cd 0.62493(6) 0.000000 0.28519(2) 0.0938(3) Uani 1 2 d S T P B .
Cd3 Cd 0.27990(12) 0.85839(7) 0.33485(8) 0.0908(5) Uani 0.837(9) 1 d . U . A 1
Ag2 Ag 0.5009(2) 0.93036(11) 0.35859(11) 0.0906(8) Uani 0.5 1 d . U . A 1
S008 S 0.30930(16) 0.000000 0.27730(7) 0.0586(5) Uani 1 2 d S T P . .
S11 S 0.40390(19) 0.000000 0.36975(8) 0.0795(8) Uani 1 2 d S TU P A .
S3 S 0.52798(14) 0.07540(9) 0.29825(7) 0.0815(6) Uani 1 1 d D U . . .
S2 S 0.42739(17) 0.07111(10) 0.20064(7) 0.0888(7) Uani 1 1 d . U . . .
S4 S 0.7616(2) 0.000000 0.31939(10) 0.0953(11) Uani 1 2 d S T P . .
S7 S 0.1608(4) 0.92530(18) 0.33982(16) 0.076(2) Uani 0.508(14) 1 d D . . A 1
S10 S 0.3898(4) 0.8624(2) 0.38017(12) 0.1206(18) Uani 0.705(7) 1 d . U . A 1
S13 S 0.6244(5) 0.9421(4) 0.3994(3) 0.122(2) Uani 0.5 1 d D U . A 1
C76 C 0.2202(7) 0.000000 0.2501(3) 0.064(2) Uani 1 2 d S T P . .
C81 C 0.1380(8) 0.000000 0.2627(3) 0.081(3) Uani 1 2 d S T P A .
H81 H 0.129306 0.000000 0.285714 0.098 Uiso 1 2 calc RS T P . .
N2 N 0.2490(8) 0.2196(3) 0.3535(3) 0.076(4) Uani 0.5 1 d . U . A -2
C11 C 0.2820(8) 0.2614(5) 0.3379(3) 0.080(4) Uani 0.5 1 d G U . A -2
H11 H 0.308875 0.258152 0.317121 0.095 Uiso 0.5 1 calc R . . A -2
C10 C 0.2756(9) 0.3079(4) 0.3526(3) 0.077(4) Uani 0.5 1 d G U . A -2
H10 H 0.298165 0.336528 0.341959 0.092 Uiso 0.5 1 calc R . . A -2
C9 C 0.2362(9) 0.3127(3) 0.3830(3) 0.072(4) Uani 0.5 1 d DG U . A -2
C8 C 0.2032(9) 0.2709(4) 0.3986(3) 0.082(4) Uani 0.5 1 d G U . A -2
H8 H 0.176325 0.274086 0.419335 0.099 Uiso 0.5 1 calc R . . A -2
C7 C 0.2096(9) 0.2243(4) 0.3838(3) 0.085(4) Uani 0.5 1 d G U . A -2
H7 H 0.187035 0.195709 0.394498 0.102 Uiso 0.5 1 calc R . . A -2
C77 C 0.2306(8) 0.000000 0.2162(3) 0.073(3) Uani 1 2 d S T P A .
H77 H 0.286334 0.000000 0.206967 0.088 Uiso 1 2 calc RS T P . .
C80 C 0.0666(9) 0.000000 0.2410(4) 0.095(4) Uani 1 2 d S T P . .
H80 H 0.010342 0.000000 0.249773 0.114 Uiso 1 2 calc RS T P A .
C78 C 0.1595(9) 0.000000 0.1962(3) 0.093(4) Uani 1 2 d S T P . .
H78 H 0.166867 0.000000 0.173037 0.111 Uiso 1 2 calc RS T P A .
C79 C 0.0776(11) 0.000000 0.2090(5) 0.110(5) Uani 1 2 d S T P A .
H79 H 0.029474 0.000000 0.194698 0.132 Uiso 1 2 calc RS T P . .
C58 C 0.3829(8) -0.0010(3) 0.4127(2) 0.101(4) Uani 0.5 1 d . U . A -1
C63 C 0.3066(8) 0.0180(6) 0.4248(3) 0.111(6) Uani 0.5 1 d G U . A -1
H63 H 0.265387 0.031633 0.410227 0.133 Uiso 0.5 1 calc R . . A -1
C62 C 0.2907(9) 0.0171(7) 0.4583(4) 0.124(7) Uani 0.5 1 d G U . A -1
H62 H 0.238605 0.030095 0.466644 0.149 Uiso 0.5 1 calc R . . A -1
C61 C 0.3511(12) -0.0028(7) 0.4797(3) 0.157(7) Uani 0.5 1 d G U . A -1
H61 H 0.340222 -0.003466 0.502614 0.189 Uiso 0.5 1 calc R . . A -1
C60 C 0.4274(11) -0.0219(7) 0.4676(3) 0.129(7) Uani 0.5 1 d G U . A -1
H60 H 0.468622 -0.035489 0.482166 0.155 Uiso 0.5 1 calc R . . A -1
C59 C 0.4433(8) -0.0210(6) 0.4341(4) 0.115(6) Uani 0.5 1 d G U . A -1
H59 H 0.495405 -0.033951 0.425749 0.139 Uiso 0.5 1 calc R . . A -1
C85 C 0.0701(4) 0.1764(3) 0.2214(2) 0.119(4) Uani 1 1 d . U . . .
H85 H 0.017205 0.179981 0.210161 0.143 Uiso 1 1 calc R . . . .
C84 C 0.1198(5) 0.1341(3) 0.2165(2) 0.115(4) Uani 1 1 d G U . . .
H84 H 0.100991 0.108866 0.201798 0.138 Uiso 1 1 calc R . . . .
C83 C 0.1972(5) 0.1288(2) 0.2330(2) 0.103(3) Uani 1 1 d G U . . .
H83 H 0.231206 0.099932 0.229571 0.123 Uiso 1 1 calc R . . . .
C82 C 0.2248(4) 0.1657(3) 0.2544(2) 0.094(3) Uani 1 1 d DG U . . .
C87 C 0.1750(5) 0.2080(3) 0.2594(2) 0.121(4) Uani 1 1 d G U . . .
H87 H 0.193853 0.233228 0.274070 0.145 Uiso 1 1 calc R . . . .
C86 C 0.0977(5) 0.2133(3) 0.2429(2) 0.128(4) Uani 1 1 d G U . . .
H86 H 0.063637 0.242163 0.246298 0.154 Uiso 1 1 calc R . . . .
C94 C 0.5976(8) 0.1243(4) 0.2919(3) 0.090(4) Uani 0.606(12) 1 d D U . B 1
C95 C 0.6744(9) 0.1306(5) 0.3086(3) 0.115(5) Uani 0.606(12) 1 d G U . B 1
H95 H 0.694076 0.105524 0.323222 0.138 Uiso 0.606(12) 1 calc R . . B 1
C96 C 0.7225(8) 0.1736(6) 0.3039(4) 0.132(6) Uani 0.606(12) 1 d G U . B 1
H96 H 0.774964 0.177895 0.315332 0.159 Uiso 0.606(12) 1 calc R . . B 1
C97 C 0.6937(10) 0.2103(5) 0.2825(4) 0.128(6) Uani 0.606(12) 1 d G U . B 1
H97 H 0.726562 0.239687 0.279286 0.153 Uiso 0.606(12) 1 calc R . . B 1
C98 C 0.6169(10) 0.2040(5) 0.2658(4) 0.122(6) Uani 0.606(12) 1 d G U . B 1
H98 H 0.597271 0.229108 0.251130 0.147 Uiso 0.606(12) 1 calc R . . B 1
C99 C 0.5689(7) 0.1610(5) 0.2705(3) 0.110(5) Uani 0.606(12) 1 d G U . B 1
H99 H 0.516381 0.156737 0.259020 0.132 Uiso 0.606(12) 1 calc R . . B 1
C6 C 1.0029(10) -0.0134(9) 0.48319(12) 0.103(7) Uani 0.5 1 d D U . . .
H6 H 1.056031 -0.024032 0.474437 0.124 Uiso 0.5 1 calc R . . . .
C71 C 0.5524(7) 0.1278(4) 0.1713(3) 0.182(6) Uani 1 1 d . U . . .
H71 H 0.582815 0.097557 0.168025 0.218 Uiso 1 1 calc R . . . .
C72 C 0.5852(7) 0.1723(5) 0.1592(3) 0.195(7) Uani 1 1 d G U . . .
H72 H 0.637944 0.172509 0.147724 0.234 Uiso 1 1 calc R . . . .
C73 C 0.5407(9) 0.2166(4) 0.1639(3) 0.183(6) Uani 1 1 d G U . . .
H73 H 0.563073 0.247033 0.155685 0.220 Uiso 1 1 calc R . . . .
C74 C 0.4635(9) 0.2163(3) 0.1807(3) 0.166(6) Uani 1 1 d G U . . .
H74 H 0.433073 0.246605 0.183947 0.199 Uiso 1 1 calc R . . . .
C75 C 0.4307(6) 0.1718(4) 0.1928(3) 0.138(4) Uani 1 1 d G U . . .
H75 H 0.377943 0.171654 0.204249 0.165 Uiso 1 1 calc R . . . .
C70 C 0.4752(7) 0.1276(3) 0.1880(3) 0.115(4) Uani 1 1 d G U . . .
Cd2 Cd 0.70142(9) 0.01803(6) 0.37411(4) 0.1006(6) Uani 0.5 1 d . . . A 2
S12 S 0.6180(5) 0.0885(3) 0.3968(2) 0.110(2) Uani 0.5 1 d D U . A 2
S9 S 0.4169(8) 0.1712(5) 0.3620(3) 0.114(3) Uani 0.295(7) 1 d D U . A 2
C17 C 0.2042(11) 0.4048(5) 0.3789(3) 0.091(4) Uani 0.5 1 d D U . A -2
H17 H 0.191478 0.402353 0.356137 0.109 Uiso 0.5 1 calc R . . A -2
C16 C 0.2084(9) 0.4513(4) 0.3938(3) 0.100(5) Uani 0.5 1 d DG U . A -2
H16 H 0.198585 0.480649 0.381291 0.120 Uiso 0.5 1 calc R . . A -2
C15 C 0.2271(10) 0.4549(4) 0.4271(4) 0.102(6) Uani 0.5 1 d DG U . A -2
C14 C 0.2415(12) 0.4121(6) 0.4454(3) 0.116(6) Uani 0.5 1 d DG U . A -2
H14 H 0.254246 0.414529 0.468126 0.139 Uiso 0.5 1 calc R . . A -2
C13 C 0.2373(11) 0.3655(4) 0.4305(3) 0.111(5) Uani 0.5 1 d DG U . A -2
H13 H 0.247139 0.336232 0.442973 0.133 Uiso 0.5 1 calc R . . A -2
C12 C 0.2186(10) 0.3619(4) 0.3972(4) 0.095(5) Uani 0.5 1 d DG U . A -2
S8 S 0.1962(4) 0.08488(19) 0.35634(19) 0.084(2) Uani 0.492(14) 1 d D . . A 2
C24 C 0.1116(9) 0.5028(7) 0.57858(19) 0.111(2) Uani 0.5 1 d D U . A -2
C28 C 0.0318(8) 0.4865(6) 0.5890(3) 0.112(3) Uani 0.5 1 d G U . A -2
H28 H -0.012781 0.481857 0.574273 0.134 Uiso 0.5 1 d R . . A -2
C27 C 0.0125(7) 0.4856(7) 0.6222(3) 0.109(3) Uani 0.5 1 d G U . A -2
H27 H -0.041005 0.473772 0.629892 0.131 Uiso 0.5 1 d R . . A -2
N4 N 0.0731(8) 0.5009(8) 0.64508(18) 0.105(3) Uani 0.5 1 d G U . A -2
C26 C 0.1529(7) 0.5172(7) 0.6347(3) 0.109(3) Uani 0.5 1 d G U . A -2
H26 H 0.187871 0.530068 0.650941 0.131 Uiso 0.5 1 d R . . A -2
C25 C 0.1722(7) 0.5182(6) 0.6014(3) 0.112(3) Uani 0.5 1 d G U . A -2
H25 H 0.229620 0.530050 0.593944 0.134 Uiso 0.5 1 d R . . A -2
S1 S 0.6743(3) 0.01526(17) 0.22545(11) 0.0817(14) Uani 0.5 1 d . U . . .
C21 C 0.1394(9) 0.5038(6) 0.5436(2) 0.114(2) Uani 0.5 1 d D U . A -2
C20 C 0.2040(10) 0.5348(6) 0.5321(3) 0.115(3) Uani 0.5 1 d G U . A -2
H20 H 0.232026 0.557696 0.547761 0.138 Uiso 0.5 1 d R . . A -2
C19 C 0.2281(10) 0.5328(7) 0.4994(3) 0.117(3) Uani 0.5 1 d G U . A -2
H19 H 0.270138 0.558432 0.492295 0.140 Uiso 0.5 1 d R . . A -2
C18 C 0.1876(10) 0.4999(7) 0.4781(2) 0.115(3) Uani 0.5 1 d DGS TU P A -2
C23 C 0.1230(10) 0.4689(7) 0.4895(3) 0.116(3) Uani 0.5 1 d G U . A -2
H23 H 0.094690 0.450758 0.473820 0.139 Uiso 0.5 1 d R . . A -2
C22 C 0.0989(9) 0.4709(6) 0.5223(3) 0.114(3) Uani 0.5 1 d G U . A -2
H22 H 0.056588 0.450012 0.529277 0.137 Uiso 0.5 1 d R . . A -2
C4 C 0.8603(8) 0.0220(8) 0.4668(2) 0.120(7) Uani 0.5 1 d D U . . .
H4 H 0.848534 0.031134 0.488837 0.144 Uiso 0.5 1 calc R . . . .
C3 C 0.9376(7) 0.0009(8) 0.4590(2) 0.135(6) Uani 1 2 d DG U . . .
C2 C 0.9539(7) -0.0153(8) 0.4270(3) 0.115(7) Uani 0.5 1 d DG U . . .
H2 H 1.006125 -0.031625 0.421876 0.137 Uiso 0.5 1 calc R . . . .
C1 C 0.8929(8) -0.0074(7) 0.4027(2) 0.130(7) Uani 0.5 1 d G U . B .
H1 H 0.908797 -0.019668 0.383613 0.156 Uiso 0.5 1 d R . . . .
N1 N 0.8156(7) 0.0152(6) 0.4105(3) 0.102(6) Uani 0.5 1 d G U . . .
C5 C 0.7993(7) 0.0299(6) 0.4425(3) 0.114(6) Uani 0.5 1 d G U . B .
H5 H 0.746501 0.045364 0.447841 0.137 Uiso 0.5 1 calc R . . . .
Ag1 Ag 0.4891(2) 0.08616(10) 0.36001(8) 0.0816(7) Uani 0.5 1 d . U . A 2
Cd3A Cd 0.2953(4) 0.1489(2) 0.3237(2) 0.0696(18) Uani 0.163(9) 1 d . U . A 2
S5 S 0.32332(18) 0.16082(10) 0.27537(7) 0.0903(7) Uani 1 1 d D U . . .
C101 C 0.5858(13) 0.1487(6) 0.2540(4) 0.098(6) Uani 0.394(12) 1 d . U . B 2
H101 H 0.577641 0.123475 0.237934 0.117 Uiso 0.394(12) 1 calc R . . B 2
C105 C 0.6204(13) 0.1945(7) 0.2450(4) 0.101(6) Uani 0.394(12) 1 d G U . B 2
H105 H 0.635851 0.200444 0.222811 0.121 Uiso 0.394(12) 1 calc R . . B 2
C102 C 0.6324(13) 0.2314(5) 0.2684(5) 0.108(7) Uani 0.394(12) 1 d G U . B 2
H102 H 0.656051 0.262667 0.262293 0.130 Uiso 0.394(12) 1 calc R . . B 2
C103 C 0.6098(13) 0.2227(5) 0.3009(4) 0.097(6) Uani 0.394(12) 1 d G U . B 2
H103 H 0.618040 0.247922 0.316897 0.117 Uiso 0.394(12) 1 calc R . . B 2
C104 C 0.5753(12) 0.1769(6) 0.3099(3) 0.094(6) Uani 0.394(12) 1 d G U . B 2
H104 H 0.559830 0.170954 0.332021 0.113 Uiso 0.394(12) 1 calc R . . B 2
C100 C 0.5633(12) 0.1400(5) 0.2864(4) 0.078(5) Uani 0.394(12) 1 d DG U . B 2
C52 C 0.6710(15) 0.1495(7) 0.3895(6) 0.119(7) Uani 0.5 1 d D U . A 2
C53 C 0.7539(15) 0.1519(8) 0.3774(6) 0.154(10) Uani 0.5 1 d G U . A 2
H53 H 0.783879 0.122105 0.372281 0.185 Uiso 0.5 1 calc R . . A 2
C54 C 0.7930(13) 0.1979(12) 0.3728(7) 0.194(14) Uani 0.5 1 d G U . A 2
H54 H 0.849666 0.199533 0.364498 0.233 Uiso 0.5 1 calc R . . A 2
C55 C 0.749(2) 0.2415(8) 0.3802(7) 0.213(14) Uani 0.5 1 d G U . A 2
H55 H 0.775881 0.272940 0.377062 0.256 Uiso 0.5 1 calc R . . A 2
C56 C 0.666(2) 0.2391(7) 0.3923(7) 0.194(13) Uani 0.5 1 d G U . A 2
H56 H 0.636308 0.268921 0.397409 0.232 Uiso 0.5 1 calc R . . A 2
C57 C 0.6272(13) 0.1931(10) 0.3969(6) 0.151(10) Uani 0.5 1 d G U . A 2
H57 H 0.570520 0.191494 0.405192 0.181 Uiso 0.5 1 calc R . . A 2
C106 C 0.6938(16) 0.8873(8) 0.3946(7) 0.156(6) Uani 0.5 1 d D U . A 1
C107 C 0.7779(18) 0.8922(8) 0.3842(7) 0.163(6) Uani 0.5 1 d G U . A 1
H107 H 0.799068 0.923899 0.377770 0.196 Uiso 0.5 1 calc R . . A 1
C108 C 0.8311(12) 0.8507(11) 0.3832(7) 0.172(6) Uani 0.5 1 d G U . A 1
H108 H 0.888653 0.854087 0.376143 0.206 Uiso 0.5 1 calc R . . A 1
C109 C 0.8002(16) 0.8043(8) 0.3926(7) 0.168(6) Uani 0.5 1 d G U . A 1
H109 H 0.836572 0.775968 0.391987 0.202 Uiso 0.5 1 calc R . . A 1
C110 C 0.7160(18) 0.7994(8) 0.4030(7) 0.169(6) Uani 0.5 1 d G U . A 1
H110 H 0.694906 0.767661 0.409459 0.202 Uiso 0.5 1 calc R . . A 1
C111 C 0.6628(12) 0.8408(11) 0.4040(7) 0.159(6) Uani 0.5 1 d G U . A 1
H111 H 0.605320 0.837473 0.411087 0.190 Uiso 0.5 1 calc R . . A 1
C49 C 0.9535(10) -0.1017(8) 0.2918(5) 0.134(7) Uani 0.5 1 d . U . B -1
H49 H 1.012948 -0.099433 0.287372 0.160 Uiso 0.5 1 calc R . . B -1
C47 C 0.9078(12) -0.0594(6) 0.3006(5) 0.121(6) Uani 0.5 1 d G U . B -1
H47 H 0.936026 -0.028136 0.302206 0.145 Uiso 0.5 1 calc R . . B -1
C46 C 0.8207(12) -0.0628(6) 0.3070(5) 0.114(6) Uani 0.5 1 d G U . B -1
C51 C 0.7794(10) -0.1085(8) 0.3046(5) 0.140(7) Uani 0.5 1 d G U . B -1
H51 H 0.719886 -0.110792 0.308987 0.168 Uiso 0.5 1 calc R . . B -1
C50 C 0.8251(14) -0.1508(6) 0.2958(6) 0.146(7) Uani 0.5 1 d G U . B -1
H50 H 0.796806 -0.182090 0.294153 0.176 Uiso 0.5 1 calc R . . B -1
C48 C 0.9121(14) -0.1475(7) 0.2894(5) 0.137(7) Uani 0.5 1 d G U . B -1
H48 H 0.943337 -0.176411 0.283345 0.164 Uiso 0.5 1 calc R . . B -1
C121 C 0.0573(13) 0.8655(8) 0.4373(4) 0.134(7) Uani 0.5 1 d . U . A 1
H121 H 0.034865 0.851919 0.457022 0.160 Uiso 0.5 1 calc R . . A 1
C120 C 0.1346(13) 0.8910(8) 0.4378(3) 0.133(7) Uani 0.5 1 d G U . A 1
H120 H 0.165052 0.894887 0.457833 0.160 Uiso 0.5 1 calc R . . A 1
C119 C 0.1674(10) 0.9109(7) 0.4090(4) 0.116(6) Uani 0.5 1 d G U . A 1
H119 H 0.220217 0.928372 0.409313 0.139 Uiso 0.5 1 calc R . . A 1
C118 C 0.1228(11) 0.9053(7) 0.3797(3) 0.104(5) Uani 0.5 1 d DG U . A 1
C123 C 0.0455(11) 0.8798(7) 0.3792(4) 0.124(6) Uani 0.5 1 d G U . A 1
H123 H 0.015008 0.875922 0.359172 0.148 Uiso 0.5 1 calc R . . A 1
C122 C 0.0127(10) 0.8599(7) 0.4080(5) 0.137(7) Uani 0.5 1 d G U . A 1
H122 H -0.040158 0.842437 0.407691 0.164 Uiso 0.5 1 calc R . . A 1
C112 C 0.4445(13) 0.8008(6) 0.3808(5) 0.170(5) Uani 0.705(7) 1 d . U . A 1
C113 C 0.4926(14) 0.7860(7) 0.3538(4) 0.176(5) Uani 0.705(7) 1 d G U . A 1
H113 H 0.501429 0.808430 0.336140 0.211 Uiso 0.705(7) 1 calc R . . A 1
C114 C 0.5277(13) 0.7384(8) 0.3528(4) 0.180(6) Uani 0.705(7) 1 d G U . A 1
H114 H 0.560545 0.728346 0.334427 0.215 Uiso 0.705(7) 1 calc R . . A 1
C115 C 0.5147(14) 0.7056(6) 0.3787(6) 0.183(6) Uani 0.705(7) 1 d G U . A 1
H115 H 0.538697 0.673125 0.378026 0.220 Uiso 0.705(7) 1 calc R . . A 1
C116 C 0.4666(14) 0.7204(7) 0.4056(5) 0.180(6) Uani 0.705(7) 1 d G U . A 1
H116 H 0.457731 0.697988 0.423337 0.216 Uiso 0.705(7) 1 calc R . . A 1
C117 C 0.4315(13) 0.7680(8) 0.4067(4) 0.171(5) Uani 0.705(7) 1 d G U . A 1
H117 H 0.398613 0.778071 0.425050 0.206 Uiso 0.705(7) 1 calc R . . A 1
C91 C -0.0662(8) 0.0961(7) 0.3089(4) 0.115(6) Uani 0.5 1 d . U . A 2
H91 H -0.121643 0.097372 0.299347 0.138 Uiso 0.5 1 calc R . . A 2
C92 C -0.0450(8) 0.0578(6) 0.3304(4) 0.115(6) Uani 0.5 1 d G U . A 2
H92 H -0.086024 0.032904 0.335543 0.138 Uiso 0.5 1 calc R . . A 2
C93 C 0.0362(9) 0.0559(5) 0.3443(4) 0.102(5) Uani 0.5 1 d G U . A 2
H93 H 0.050613 0.029725 0.358963 0.123 Uiso 0.5 1 calc R . . A 2
C88 C 0.0962(7) 0.0923(6) 0.3367(3) 0.082(4) Uani 0.5 1 d DG U . A 2
C89 C 0.0750(9) 0.1306(5) 0.3152(4) 0.111(6) Uani 0.5 1 d G U . A 2
H89 H 0.116015 0.155481 0.309991 0.133 Uiso 0.5 1 calc R . . A 2
C90 C -0.0062(11) 0.1325(6) 0.3013(4) 0.127(7) Uani 0.5 1 d G U . A 2
H90 H -0.020622 0.158661 0.286571 0.153 Uiso 0.5 1 calc R . . A 2
C67 C 0.316(2) 0.1856(13) 0.4687(5) 0.128(5) Uani 0.295(7) 1 d . U . . .
H67 H 0.294891 0.188648 0.490465 0.154 Uiso 0.295(7) 1 calc R . . A .
C66 C 0.307(2) 0.1408(11) 0.4519(7) 0.128(5) Uani 0.295(7) 1 d G U . A .
H66 H 0.280224 0.113215 0.462190 0.154 Uiso 0.295(7) 1 calc R . . A .
C65 C 0.338(2) 0.1363(10) 0.4202(7) 0.126(4) Uani 0.295(7) 1 d G U . A 2
H65 H 0.332327 0.105706 0.408682 0.151 Uiso 0.295(7) 1 calc R . . A 2
C64 C 0.378(2) 0.1767(13) 0.4052(5) 0.126(4) Uani 0.295(7) 1 d DG U . A 2
C69 C 0.387(2) 0.2215(11) 0.4220(7) 0.126(4) Uani 0.295(7) 1 d G U . A 2
H69 H 0.413764 0.249064 0.411724 0.151 Uiso 0.295(7) 1 calc R . . A 2
C68 C 0.356(2) 0.2259(10) 0.4538(7) 0.128(5) Uani 0.295(7) 1 d G U . A 2
H68 H 0.361662 0.256574 0.465231 0.154 Uiso 0.295(7) 1 calc R . . A 2
N5 N 0.2168(10) 0.7790(4) 0.3429(4) 0.093(5) Uani 0.5 1 d . U . A -1
C37 C 0.1736(11) 0.7755(5) 0.3726(4) 0.107(6) Uani 0.5 1 d G U . A -1
H37 H 0.149678 0.804521 0.382244 0.129 Uiso 0.5 1 calc R . . A -1
C36 C 0.1653(11) 0.7296(6) 0.3880(3) 0.102(5) Uani 0.5 1 d G U . A -1
H36 H 0.135686 0.727233 0.408284 0.123 Uiso 0.5 1 calc R . . A -1
C35 C 0.2002(11) 0.6871(5) 0.3738(4) 0.095(5) Uani 0.5 1 d DG U . A -1
C39 C 0.2435(11) 0.6906(5) 0.3442(4) 0.098(6) Uani 0.5 1 d G U . A -1
H39 H 0.267336 0.661558 0.334517 0.118 Uiso 0.5 1 calc R . . A -1
C38 C 0.2518(10) 0.7365(6) 0.3287(3) 0.098(6) Uani 0.5 1 d G U . A -1
H38 H 0.281328 0.738846 0.308477 0.117 Uiso 0.5 1 calc R . . A -1
N3 N 0.1998(11) 0.500000 0.4426(3) 0.116(3) Uani 1 2 d DS TU P . .
C29 C 0.2015(12) 0.5480(4) 0.4261(4) 0.103(6) Uani 0.5 1 d D U . A -1
C30 C 0.1418(11) 0.5846(6) 0.4336(4) 0.107(5) Uani 0.5 1 d G U . A -1
H30 H 0.099134 0.578369 0.449578 0.128 Uiso 0.5 1 calc R . . A -1
C31 C 0.1445(11) 0.6303(5) 0.4176(4) 0.113(6) Uani 0.5 1 d G U . A -1
H31 H 0.103660 0.655339 0.422642 0.135 Uiso 0.5 1 calc R . . A -1
C32 C 0.2069(13) 0.6394(5) 0.3941(4) 0.119(6) Uani 0.5 1 d DG U . A -1
C33 C 0.2667(11) 0.6028(6) 0.3867(4) 0.119(6) Uani 0.5 1 d G U . A -1
H33 H 0.309328 0.608999 0.370645 0.143 Uiso 0.5 1 calc R . . A -1
C34 C 0.2640(11) 0.5571(5) 0.4027(4) 0.112(6) Uani 0.5 1 d G U . A -1
H34 H 0.304803 0.532028 0.397580 0.135 Uiso 0.5 1 calc R . . A -1
C44 C 0.7570(19) -0.1206(9) 0.1898(6) 0.180(9) Uani 0.5 1 d . U . B -1
H44 H 0.735046 -0.147567 0.177232 0.216 Uiso 0.5 1 calc R . . B -1
C43 C 0.8430(17) -0.1196(9) 0.1984(7) 0.167(9) Uani 0.5 1 d G U . B -1
H43 H 0.879909 -0.145771 0.191673 0.200 Uiso 0.5 1 calc R . . B -1
C42 C 0.8752(12) -0.0802(10) 0.2169(7) 0.172(9) Uani 0.5 1 d G U . B -1
H42 H 0.933966 -0.079468 0.222719 0.206 Uiso 0.5 1 calc R . . B -1
C41 C 0.8212(16) -0.0419(8) 0.2267(6) 0.150(8) Uani 0.5 1 d G U . B -1
H41 H 0.843161 -0.014960 0.239324 0.181 Uiso 0.5 1 calc R . . B -1
C40 C 0.7352(15) -0.0429(8) 0.2181(6) 0.142(8) Uani 0.5 1 d G U . B -1
C45 C 0.7031(13) -0.0823(10) 0.1997(6) 0.167(9) Uani 0.5 1 d G U . B -1
H45 H 0.644239 -0.083058 0.193837 0.201 Uiso 0.5 1 calc R . . B -1

loop_
_atom_site_aniso_label
_atom_site_aniso_U_11
_atom_site_aniso_U_22
_atom_site_aniso_U_33
_atom_site_aniso_U_23
_atom_site_aniso_U_13
_atom_site_aniso_U_12
Ag3 0.0581(3) 0.0520(3) 0.0908(4) 0.0021(2) 0.0089(3) 0.0034(2)
Cd5 0.0700(5) 0.0628(5) 0.0767(5) 0.000 -0.0026(4) 0.000
Cd1 0.0749(5) 0.0879(6) 0.0689(5) 0.000 0.0173(4) 0.000
Cd4 0.0587(5) 0.1450(10) 0.0777(6) 0.000 -0.0001(4) 0.000
Cd3 0.1033(7) 0.0678(6) 0.1014(9) 0.0144(5) 0.0092(7) -0.0148(4)
Ag2 0.0601(9) 0.0769(16) 0.1349(17) 0.0291(13) -0.0066(9) -0.0072(10)
S008 0.0535(12) 0.0507(12) 0.0716(14) 0.000 0.0002(10) 0.000
S11 0.0572(14) 0.110(2) 0.0708(16) 0.000 -0.0030(12) 0.000
S3 0.0627(11) 0.0821(14) 0.0998(16) -0.0005(11) 0.0017(10) -0.0193(10)
S2 0.0844(15) 0.0895(16) 0.0926(15) 0.0172(12) 0.0223(12) 0.0110(12)
S4 0.0669(18) 0.118(3) 0.101(2) 0.000 -0.0191(17) 0.000
S7 0.070(3) 0.071(3) 0.087(4) 0.010(2) 0.003(3) -0.009(2)
S10 0.151(4) 0.107(3) 0.104(3) 0.022(2) -0.006(3) -0.013(3)
S13 0.074(3) 0.143(5) 0.150(5) 0.014(5) -0.026(3) 0.003(4)
C76 0.059(6) 0.064(6) 0.068(6) 0.000 0.003(5) 0.000
C81 0.057(6) 0.108(10) 0.079(7) 0.000 0.010(5) 0.000
N2 0.080(7) 0.062(5) 0.085(6) -0.007(4) -0.003(5) 0.009(5)
C11 0.081(8) 0.069(6) 0.088(7) -0.009(5) 0.002(6) 0.010(5)
C10 0.079(8) 0.067(6) 0.083(6) -0.007(5) 0.005(6) 0.004(5)
C9 0.071(7) 0.067(5) 0.079(6) -0.001(4) 0.000(5) 0.008(4)
C8 0.092(8) 0.068(5) 0.087(7) -0.005(5) 0.005(6) 0.003(5)
C7 0.092(8) 0.071(6) 0.090(7) -0.008(5) 0.005(6) 0.005(5)
C77 0.071(7) 0.079(7) 0.069(7) 0.000 0.004(5) 0.000
C80 0.058(7) 0.123(12) 0.105(11) 0.000 0.005(7) 0.000
C78 0.079(8) 0.129(13) 0.070(7) 0.000 -0.005(6) 0.000
C79 0.084(10) 0.136(15) 0.110(12) 0.000 -0.030(9) 0.000
C58 0.092(6) 0.122(8) 0.089(6) 0.000(6) 0.000(4) 0.006(7)
C63 0.103(7) 0.124(11) 0.105(7) -0.001(6) 0.005(5) 0.015(7)
C62 0.125(9) 0.136(12) 0.112(7) -0.002(6) 0.011(6) 0.003(7)
C61 0.152(9) 0.184(11) 0.136(8) 0.003(7) -0.002(6) 0.018(8)
C60 0.135(9) 0.138(11) 0.114(7) 0.002(6) -0.010(6) 0.006(7)
C59 0.112(8) 0.124(11) 0.111(7) 0.003(6) -0.009(5) 0.012(7)
C85 0.104(7) 0.122(7) 0.132(8) 0.036(6) 0.002(6) 0.016(6)
C84 0.102(6) 0.102(7) 0.141(8) 0.031(6) -0.016(6) 0.004(6)
C83 0.098(6) 0.089(6) 0.121(7) 0.034(5) -0.001(5) 0.015(5)
C82 0.093(6) 0.068(5) 0.122(7) 0.014(5) 0.002(5) 0.020(4)
C87 0.109(7) 0.104(7) 0.150(8) 0.014(6) 0.003(6) 0.037(6)
C86 0.113(7) 0.114(8) 0.157(9) 0.022(7) 0.011(7) 0.009(6)
C94 0.083(6) 0.082(6) 0.104(7) -0.013(5) 0.009(5) -0.006(5)
C95 0.098(7) 0.114(8) 0.132(9) 0.002(6) -0.003(6) -0.010(6)
C96 0.118(8) 0.125(8) 0.153(10) 0.009(7) -0.003(7) -0.023(6)
C97 0.125(8) 0.121(8) 0.137(9) 0.002(7) 0.000(7) -0.018(6)
C98 0.123(8) 0.112(8) 0.131(9) 0.000(7) 0.005(7) -0.017(6)
C99 0.103(7) 0.107(7) 0.120(9) 0.000(6) 0.008(6) -0.006(6)
C6 0.081(8) 0.132(18) 0.097(8) 0.017(8) -0.016(7) -0.009(8)
C71 0.169(8) 0.170(8) 0.207(10) 0.011(7) 0.064(7) 0.002(6)
C72 0.189(9) 0.180(8) 0.217(11) 0.019(7) 0.049(8) -0.009(6)
C73 0.183(9) 0.169(8) 0.198(10) 0.024(7) 0.039(7) -0.006(6)
C74 0.176(8) 0.147(7) 0.175(9) 0.030(6) 0.023(7) 0.005(6)
C75 0.144(7) 0.124(6) 0.146(8) 0.024(5) 0.027(6) 0.020(5)
C70 0.119(6) 0.106(6) 0.121(7) 0.017(5) 0.022(5) 0.006(5)
Cd2 0.0664(7) 0.1356(17) 0.0996(9) -0.0142(8) -0.0253(6) -0.0054(7)
S12 0.082(4) 0.129(5) 0.120(4) -0.006(4) -0.017(3) -0.019(4)
S9 0.110(5) 0.107(5) 0.124(5) -0.005(4) -0.004(4) -0.019(4)
C17 0.107(9) 0.080(6) 0.087(7) 0.001(5) 0.014(6) 0.007(5)
C16 0.123(10) 0.084(6) 0.095(7) -0.003(5) 0.011(6) 0.008(6)
C15 0.119(10) 0.095(7) 0.093(7) -0.003(5) 0.019(6) 0.001(6)
C14 0.143(11) 0.099(7) 0.105(7) -0.002(5) 0.009(7) 0.001(6)
C13 0.138(11) 0.097(7) 0.097(6) 0.000(5) 0.009(6) -0.001(6)
C12 0.118(10) 0.074(5) 0.092(6) -0.001(4) 0.018(6) 0.009(5)
S8 0.085(3) 0.063(3) 0.103(4) -0.012(2) -0.021(3) 0.009(2)
C24 0.123(4) 0.108(4) 0.101(4) 0.003(4) 0.018(3) -0.003(4)
C28 0.124(4) 0.111(5) 0.101(4) 0.004(4) 0.017(4) -0.004(4)
C27 0.117(5) 0.110(5) 0.099(4) 0.003(4) 0.018(4) -0.003(4)
N4 0.113(4) 0.108(5) 0.094(4) 0.003(4) 0.021(4) -0.003(4)
C26 0.118(5) 0.112(5) 0.099(4) 0.001(4) 0.021(4) -0.004(4)
C25 0.122(4) 0.112(5) 0.102(4) 0.003(4) 0.019(4) -0.004(4)
S1 0.073(2) 0.090(4) 0.082(2) -0.0039(19) 0.0159(18) -0.0002(18)
C21 0.130(4) 0.108(4) 0.103(4) 0.002(4) 0.020(3) -0.003(4)
C20 0.132(4) 0.110(4) 0.104(4) 0.003(4) 0.020(4) -0.004(4)
C19 0.136(5) 0.109(5) 0.105(4) 0.003(4) 0.020(4) -0.004(4)
C18 0.136(5) 0.107(4) 0.103(4) 0.002(4) 0.022(4) -0.003(4)
C23 0.136(5) 0.108(5) 0.104(4) 0.001(4) 0.021(4) -0.003(4)
C22 0.131(4) 0.108(4) 0.102(4) 0.003(4) 0.019(4) -0.004(4)
C4 0.093(8) 0.166(16) 0.101(8) 0.009(8) -0.019(6) -0.003(8)
C3 0.095(7) 0.193(13) 0.118(7) 0.000 -0.028(6) 0.000
C2 0.089(8) 0.149(17) 0.106(7) 0.015(7) -0.021(6) 0.003(9)
C1 0.091(7) 0.182(17) 0.117(8) 0.005(9) -0.018(6) 0.017(10)
N1 0.072(6) 0.137(15) 0.096(7) 0.007(7) -0.017(5) -0.007(7)
C5 0.080(8) 0.168(15) 0.096(7) 0.002(8) -0.011(6) 0.001(9)
Ag1 0.0711(14) 0.0826(18) 0.0913(11) -0.0095(13) 0.0092(9) -0.0168(12)
Cd3A 0.070(2) 0.0666(19) 0.072(2) -0.0020(9) 0.0002(9) -0.0016(9)
S5 0.0894(10) 0.0815(10) 0.1001(10) -0.0002(8) 0.0034(8) 0.0096(8)
C101 0.097(10) 0.096(8) 0.100(8) 0.001(5) 0.007(6) -0.005(7)
C105 0.103(11) 0.095(8) 0.105(8) 0.005(6) 0.007(7) -0.007(7)
C102 0.111(11) 0.102(9) 0.111(8) 0.002(6) 0.005(6) -0.008(7)
C103 0.099(10) 0.087(8) 0.107(8) -0.003(6) 0.000(6) -0.005(7)
C104 0.098(10) 0.086(7) 0.099(8) -0.004(5) 0.003(6) -0.007(6)
C100 0.066(9) 0.077(7) 0.090(7) 0.001(5) 0.000(6) -0.003(6)
C52 0.109(10) 0.126(10) 0.121(10) -0.008(8) -0.005(8) -0.011(8)
C53 0.153(13) 0.151(13) 0.159(13) 0.001(9) -0.005(9) -0.008(9)
C54 0.195(16) 0.194(16) 0.194(16) 0.005(9) 0.000(9) -0.005(9)
C55 0.213(16) 0.210(16) 0.216(16) -0.001(9) -0.002(9) 0.002(10)
C56 0.196(15) 0.190(15) 0.195(15) -0.001(9) 0.002(9) -0.002(9)
C57 0.148(12) 0.150(13) 0.156(13) 0.001(9) -0.004(9) -0.016(9)
C106 0.141(8) 0.161(8) 0.167(8) 0.006(7) -0.009(7) 0.003(7)
C107 0.152(8) 0.167(8) 0.170(8) 0.001(7) -0.006(7) 0.003(7)
C108 0.166(9) 0.174(9) 0.176(9) 0.002(7) -0.003(7) 0.001(7)
C109 0.162(9) 0.169(9) 0.174(9) 0.003(7) -0.003(7) 0.005(7)
C110 0.159(9) 0.173(9) 0.173(9) 0.006(7) 0.000(7) 0.001(7)
C111 0.148(8) 0.163(8) 0.164(8) 0.008(7) -0.005(7) 0.005(7)
C49 0.134(9) 0.137(8) 0.130(11) -0.003(7) 0.003(7) 0.004(6)
C47 0.119(8) 0.126(8) 0.117(10) 0.002(7) 0.005(7) -0.004(6)
C46 0.110(8) 0.117(8) 0.114(10) 0.003(7) -0.002(6) 0.000(6)
C51 0.135(9) 0.133(8) 0.153(12) -0.007(7) 0.005(7) -0.007(6)
C50 0.141(9) 0.142(9) 0.156(12) -0.009(7) 0.005(7) -0.001(6)
C48 0.135(9) 0.135(9) 0.140(12) -0.003(7) 0.002(7) 0.002(6)
C121 0.132(9) 0.138(11) 0.130(8) 0.002(7) 0.010(6) 0.009(7)
C120 0.136(9) 0.139(11) 0.126(8) 0.007(7) 0.004(6) 0.006(7)
C119 0.117(8) 0.114(10) 0.116(7) -0.004(6) 0.000(6) 0.010(7)
C118 0.102(7) 0.101(9) 0.109(7) -0.003(6) 0.006(6) 0.009(6)
C123 0.117(8) 0.128(10) 0.125(8) 0.001(7) 0.001(6) -0.012(7)
C122 0.133(9) 0.144(11) 0.134(8) 0.007(7) 0.012(6) -0.002(8)
C112 0.193(9) 0.154(8) 0.164(8) 0.019(6) -0.008(7) 0.006(7)
C113 0.193(9) 0.161(8) 0.174(8) 0.018(7) -0.005(7) 0.005(7)
C114 0.195(10) 0.163(8) 0.181(9) 0.014(7) -0.003(8) 0.010(7)
C115 0.199(10) 0.168(9) 0.183(9) 0.020(7) -0.004(8) 0.011(8)
C116 0.198(10) 0.163(8) 0.180(9) 0.023(7) -0.006(8) 0.011(7)
C117 0.189(9) 0.155(8) 0.169(8) 0.022(7) -0.005(7) 0.003(7)
C91 0.104(8) 0.122(8) 0.119(10) 0.002(7) 0.001(6) 0.001(6)
C92 0.102(7) 0.119(9) 0.124(9) 0.001(7) -0.005(6) -0.006(6)
C93 0.095(7) 0.102(8) 0.110(9) 0.005(7) 0.002(6) -0.005(6)
C88 0.084(8) 0.081(8) 0.081(8) -0.016(6) 0.014(6) 0.000(6)
C89 0.107(8) 0.108(8) 0.117(9) 0.009(7) 0.002(6) 0.000(6)
C90 0.117(8) 0.129(9) 0.135(10) 0.009(7) -0.006(7) -0.002(6)
C67 0.127(7) 0.125(7) 0.132(7) -0.005(6) 0.000(6) -0.009(6)
C66 0.127(7) 0.125(7) 0.132(7) -0.006(6) 0.000(6) -0.009(6)
C65 0.124(7) 0.123(7) 0.131(7) -0.005(6) 0.001(6) -0.010(6)
C64 0.125(7) 0.122(7) 0.132(7) -0.006(6) -0.001(6) -0.010(6)
C69 0.125(7) 0.122(7) 0.131(7) -0.006(6) 0.000(6) -0.010(6)
C68 0.127(7) 0.124(7) 0.132(7) -0.006(6) 0.000(6) -0.009(6)
N5 0.098(8) 0.083(6) 0.097(7) 0.008(5) -0.002(6) -0.006(6)
C37 0.118(10) 0.098(7) 0.106(8) 0.006(6) 0.007(7) -0.005(6)
C36 0.111(10) 0.092(6) 0.104(8) 0.004(5) 0.006(7) -0.006(6)
C35 0.095(9) 0.090(6) 0.100(7) 0.000(5) 0.001(6) -0.014(5)
C39 0.105(10) 0.088(7) 0.103(7) 0.009(5) 0.005(7) -0.007(6)
C38 0.102(10) 0.087(7) 0.104(8) 0.009(5) 0.002(7) -0.004(6)
N3 0.146(6) 0.102(5) 0.101(5) 0.000 0.030(5) 0.000
C29 0.121(9) 0.095(8) 0.092(9) 0.000(6) 0.022(7) 0.002(6)
C30 0.123(9) 0.094(7) 0.103(9) 0.002(6) 0.022(7) 0.000(6)
C31 0.127(9) 0.098(7) 0.114(8) 0.005(6) 0.017(7) -0.003(6)
C32 0.136(9) 0.104(7) 0.116(9) 0.011(6) 0.021(7) -0.001(6)
C33 0.131(9) 0.110(7) 0.117(9) 0.010(6) 0.019(7) 0.001(6)
C34 0.128(9) 0.105(8) 0.104(9) 0.005(6) 0.025(7) 0.003(6)
C44 0.176(10) 0.172(11) 0.191(13) -0.014(8) -0.001(7) 0.006(7)
C43 0.161(10) 0.161(11) 0.179(13) -0.014(8) 0.000(7) 0.010(7)
C42 0.165(10) 0.171(11) 0.181(13) -0.013(8) 0.001(7) 0.013(7)
C41 0.143(9) 0.157(10) 0.152(12) -0.005(8) 0.005(7) -0.002(6)
C40 0.137(9) 0.148(10) 0.140(11) -0.005(7) 0.005(7) 0.002(6)
C45 0.161(10) 0.164(10) 0.176(13) -0.016(8) -0.005(7) -0.001(7)

loop_
_atom_type_symbol
_atom_type_description
_atom_type_scat_dispersion_real
_atom_type_scat_dispersion_imag
_atom_type_scat_source
C C 0.0181 0.0091 'International Tables Vol C Tables 4.2.6.8 and 6.1.1.4'
H H 0.0000 0.0000 'International Tables Vol C Tables 4.2.6.8 and 6.1.1.4'
Ag Ag 0.1306 4.2820 'International Tables Vol C Tables 4.2.6.8 and 6.1.1.4'
Cd Cd 0.1185 4.6533 'International Tables Vol C Tables 4.2.6.8 and 6.1.1.4'
N N 0.0311 0.0180 'International Tables Vol C Tables 4.2.6.8 and 6.1.1.4'
S S 0.3331 0.5567 'International Tables Vol C Tables 4.2.6.8 and 6.1.1.4'
O O 0.0492 0.0322 'International Tables Vol C Tables 4.2.6.8 and 6.1.1.4'

loop_
_exptl_crystal_face_index_h
_exptl_crystal_face_index_k
_exptl_crystal_face_index_l
_exptl_crystal_face_perp_dist
-3 0 -26 0.1998
-5 -10 -17 0.3571
5 15 -7 0.1000
5 11 15 0.0777
7 12 4 0.0525
-5 10 -17 0.1578
4 -12 16 0.2757
9 1 14 0.1395
-8 3 -16 0.2350
-9 -3 -13 0.3177
-7 12 -8 0.1349
-10 1 -5 0.2707
9 -5 7 0.1744
8 -10 8 0.2362
-5 12 12 0.1304
-9 0 14 0.2852
8 -6 -14 0.2195
4 -15 -11 0.3193
3 3 -25 0.1806
0 -6 -25 0.2585
-3 -13 -15 0.3758
-5 -15 1 0.3645
3 -3 25 0.1215
0 8 -23 0.1574

loop_
_geom_angle_atom_site_label_1
_geom_angle_atom_site_label_2
_geom_angle_atom_site_label_3
_geom_angle
_geom_angle_site_symmetry_1
_geom_angle_site_symmetry_3
_geom_angle_publ_flag
S008 Ag3 S3 105.18(8) . . ?
S008 Ag3 S2 106.83(9) . . ?
S2 Ag3 S3 112.95(9) . . ?
S5 Ag3 S008 116.11(8) . . ?
S5 Ag3 S3 104.62(9) . . ?
S5 Ag3 S2 111.15(9) . . ?
S11 Cd5 S008 101.56(9) . . ?
S7 Cd5 S008 101.34(14) 1_545 . ?
S7 Cd5 S008 101.34(14) 6_565 . ?
S7 Cd5 S11 121.66(18) 6_565 . ?
S7 Cd5 S11 121.66(18) 1_545 . ?
S7 Cd5 S7 105.0(3) 1_545 6_565 ?
S7 Cd5 S8 117.6(2) 6_565 6 ?
S7 Cd5 S8 20.55(14) 1_545 6 ?
S8 Cd5 S008 112.17(15) 6 . ?
S8 Cd5 S008 112.16(16) . . ?
S8 Cd5 S11 101.54(18) . . ?
S8 Cd5 S11 101.54(18) 6 . ?
S8 Cd5 S8 123.8(3) 6 . ?
S2 Cd1 S2 97.98(13) 6 . ?
S1 Cd1 S2 134.69(13) . 6 ?
S1 Cd1 S2 116.95(13) . . ?
S1 Cd1 S2 116.95(13) 6 6 ?
S1 Cd1 S2 134.69(13) 6 . ?
S1 Cd1 S1 19.1(2) 6 . ?
S3 Cd4 S3 103.01(10) 6 . ?
S3 Cd4 S1 104.28(12) . . ?
S3 Cd4 S1 119.62(12) . 6 ?
S3 Cd4 S1 104.28(12) 6 6 ?
S3 Cd4 S1 119.61(12) 6 . ?
S4 Cd4 S3 112.26(8) . . ?
S4 Cd4 S3 112.26(8) . 6 ?
S4 Cd4 S1 105.25(15) . 6 ?
S4 Cd4 S1 105.25(15) . . ?
S1 Cd4 S1 18.2(2) . 6 ?
S10 Cd3 S7 113.7(2) . . ?
S10 Cd3 S5 121.20(19) . 6_565 ?
S5 Cd3 S7 113.80(17) 6_565 . ?
N5 Cd3 S7 108.2(4) . . ?
N5 Cd3 S10 102.7(4) . . ?
N5 Cd3 S5 93.5(4) . 6_565 ?
S11 Ag2 S3 109.64(17) 1_565 6_565 ?
S11 Ag2 S10 93.19(19) 1_565 . ?
S11 Ag2 S13 104.6(3) 1_565 . ?
S3 Ag2 S10 113.18(19) 6_565 . ?
S3 Ag2 S13 121.1(3) 6_565 . ?
S13 Ag2 S10 111.1(3) . . ?
Ag3 S008 Ag3 110.02(10) . 6 ?
Ag3 S008 Cd5 112.92(7) . . ?
Ag3 S008 Cd5 112.92(7) 6 . ?
C76 S008 Ag3 104.7(2) . 6 ?
C76 S008 Ag3 104.7(2) . . ?
C76 S008 Cd5 111.0(4) . . ?
Cd5 S11 Ag1 111.13(10) . 6 ?
Cd5 S11 Ag1 111.13(10) . . ?
Ag2 S11 Cd5 116.85(13) 1_545 . ?
Ag2 S11 Cd5 116.85(13) 6_565 . ?
Ag2 S11 Ag2 99.35(16) 6_565 1_545 ?
Ag2 S11 Ag1 108.64(13) 6_565 6 ?
Ag2 S11 Ag1 9.29(10) 1_545 6 ?
C58 S11 Cd5 108.3(4) . . ?
C58 S11 Ag2 108.1(3) . 6_565 ?
C58 S11 Ag2 106.7(4) . 1_545 ?
C58 S11 Ag1 102.9(4) . 6 ?
Ag1 S11 Ag1 117.92(16) 6 . ?
Ag3 S3 Cd4 112.38(10) . . ?
Ag3 S3 Ag1 111.14(12) . . ?
Cd4 S3 Ag1 115.10(12) . . ?
Ag2 S3 Ag3 115.32(12) 6_565 . ?
Ag2 S3 Cd4 104.79(11) 6_565 . ?
C94 S3 Ag3 114.2(5) . . ?
C94 S3 Cd4 101.1(5) . . ?
C94 S3 Ag2 107.7(5) . 6_565 ?
C100 S3 Ag3 94.0(6) . . ?
C100 S3 Cd4 119.7(6) . . ?
C100 S3 Ag1 102.4(5) . . ?
Cd1 S2 Ag3 101.73(10) . . ?
C70 S2 Ag3 108.2(4) . . ?
C70 S2 Cd1 111.4(4) . . ?
Cd2 S4 Cd4 99.96(14) 6 . ?
Cd2 S4 Cd4 99.97(14) . . ?
Cd2 S4 Cd2 22.57(9) 6 . ?
C46 S4 Cd4 104.5(6) . . ?
C46 S4 Cd2 104.0(6) . 6 ?
Cd5 S7 Cd3 96.4(2) 1_565 . ?
C118 S7 Cd5 116.7(7) . 1_565 ?
C118 S7 Cd3 95.9(7) . . ?
Cd3 S10 Ag2 103.30(19) . . ?
C112 S10 Cd3 106.5(7) . . ?
C112 S10 Ag2 108.1(7) . . ?
C106 S13 Ag2 106.0(10) . . ?
C81 C76 S008 119.8(9) . . ?
C81 C76 C77 118.5(11) . . ?
C77 C76 S008 121.7(9) . . ?
C76 C81 C80 120.0(13) . . ?
C11 N2 C7 120.0 . . ?
C11 N2 Cd3A 107.3(7) . . ?
C7 N2 Cd3A 131.8(7) . . ?
N2 C11 C10 120.0 . . ?
C9 C10 C11 120.0 . . ?
C10 C9 C8 120.0 . . ?
C10 C9 C12 121.2(10) . . ?
C8 C9 C12 118.4(10) . . ?
C9 C8 C7 120.0 . . ?
C8 C7 N2 120.0 . . ?
C78 C77 C76 119.5(12) . . ?
C79 C80 C81 120.7(14) . . ?
C77 C78 C79 121.5(14) . . ?
C80 C79 C78 119.8(14) . . ?
C63 C58 S11 120.3(8) . . ?
C63 C58 C59 120.0 . . ?
C59 C58 S11 119.7(8) . . ?
C58 C63 C62 120.0 . . ?
C63 C62 C61 120.0 . . ?
C60 C61 C62 120.0 . . ?
C59 C60 C61 120.0 . . ?
C60 C59 C58 120.0 . . ?
C84 C85 C86 120.0 . . ?
C83 C84 C85 120.0 . . ?
C84 C83 C82 120.0 . . ?
C83 C82 S5 121.4(5) . . ?
C87 C82 C83 120.0 . . ?
C87 C82 S5 118.6(4) . . ?
C82 C87 C86 120.0 . . ?
C87 C86 C85 120.0 . . ?
C95 C94 S3 124.3(8) . . ?
C95 C94 C99 120.0 . . ?
C99 C94 S3 115.5(8) . . ?
C94 C95 C96 120.0 . . ?
C95 C96 C97 120.0 . . ?
C98 C97 C96 120.0 . . ?
C97 C98 C99 120.0 . . ?
C98 C99 C94 120.0 . . ?
C6 C6 C3 128.5(16) 2_756 . ?
C72 C71 C70 120.0 . . ?
C73 C72 C71 120.0 . . ?
C72 C73 C74 120.0 . . ?
C75 C74 C73 120.0 . . ?
C74 C75 C70 120.0 . . ?
C71 C70 S2 121.1(7) . . ?
C75 C70 S2 118.7(7) . . ?
C75 C70 C71 120.0 . . ?
S4 Cd2 S12 133.6(2) . . ?
Cd2 Cd2 S4 78.71(5) 6 . ?
Cd2 Cd2 S12 139.69(19) 6 . ?
Cd2 Cd2 N1 88.1(4) 6 . ?
N1 Cd2 S4 106.0(3) . . ?
N1 Cd2 S12 101.0(4) . . ?
Cd2 S12 Ag1 100.4(3) . . ?
C52 S12 Cd2 112.0(9) . . ?
C52 S12 Ag1 106.4(8) . . ?
Cd3A S9 Ag1 95.8(4) . . ?
C64 S9 Ag1 104.2(13) . . ?
C64 S9 Cd3A 110.7(12) . . ?
C16 C17 C12 120.0 . . ?
C17 C16 C15 120.0 . . ?
C16 C15 C14 120.0 . . ?
C16 C15 N3 115.4(12) . . ?
C14 C15 N3 120.6(11) . . ?
C13 C14 C15 120.0 . . ?
C14 C13 C12 120.0 . . ?
C17 C12 C9 124.3(11) . . ?
C13 C12 C9 114.1(11) . . ?
C13 C12 C17 120.0 . . ?
Cd5 S8 Cd3A 102.0(2) . . ?
C88 S8 Cd5 108.2(6) . . ?
C88 S8 Cd3A 102.5(6) . . ?
C28 C24 C25 120.0 . . ?
C28 C24 C21 124.1(11) . . ?
C25 C24 C21 115.8(11) . . ?
C27 C28 C24 120.0 . . ?
C28 C27 N4 120.0 . . ?
C26 N4 C27 120.0 . . ?
N4 C26 C25 120.0 . . ?
C26 C25 C24 120.0 . . ?
Cd1 S1 Cd4 96.02(15) . . ?
S1 S1 Cd1 80.46(11) 6 . ?
S1 S1 Cd4 80.91(10) 6 . ?
S1 S1 C40 32.6(8) 6 . ?
C40 S1 Cd1 104.5(9) . . ?
C40 S1 Cd4 99.9(8) . . ?
C20 C21 C24 123.1(13) . . ?
C20 C21 C22 120.0 . . ?
C22 C21 C24 116.9(13) . . ?
C19 C20 C21 120.0 . . ?
C20 C19 C18 120.0 . . ?
C19 C18 N3 123.8(13) . . ?
C23 C18 C19 120.0 . . ?
C23 C18 N3 115.6(12) . . ?
C22 C23 C18 120.0 . . ?
C23 C22 C21 120.0 . . ?
C3 C4 C5 120.1 . . ?
C6 C3 C6 28.4(19) . 6 ?
C4 C3 C6 124.3(6) . . ?
C4 C3 C6 111.4(11) . 6 ?
C4 C3 C6 123.6(9) 6 6 ?
C4 C3 C6 109.5(16) 6 . ?
C4 C3 C4 50.5(16) 6 . ?
C4 C3 C2 105.5(9) . 6 ?
C4 C3 C2 120.0(8) 6 6 ?
C4 C3 C2 103.6(12) 6 . ?
C4 C3 C2 120.4 . . ?
C2 C3 C6 125.0(9) . 6 ?
C2 C3 C6 125.2(10) 6 . ?
C2 C3 C6 116.3(17) 6 6 ?
C2 C3 C6 114.7(7) . . ?
C2 C3 C2 34.3(17) . 6 ?
C1 C2 C3 119.4 . . ?
C2 C1 C2 32.8(15) . 6 ?
C2 C1 N1 120.0 . . ?
N1 C1 C2 102.9(9) . 6 ?
N1 C1 C2 120.4(6) 6 6 ?
N1 C1 C2 116.7(4) 6 . ?
N1 C1 N1 35.4(15) 6 . ?
C1 N1 Cd2 122.5(6) . . ?
C1 N1 Cd2 109.3(6) . 6 ?
C5 N1 Cd2 122.0(6) . 6 ?
C5 N1 Cd2 116.7(6) . . ?
C5 N1 C1 120.0 . . ?
C4 C5 C4 36.6(10) . 6 ?
C4 C5 N1 108.5(4) . 6 ?
N1 C5 C4 120.0 . . ?
N1 C5 C4 100.6(8) . 6 ?
N1 C5 C4 79.6(10) 6 6 ?
N1 C5 N1 25.8(8) . 6 ?
S3 Ag1 S11 99.43(13) . . ?
S12 Ag1 S11 109.2(2) . . ?
S12 Ag1 S3 113.0(2) . . ?
S12 Ag1 S9 108.3(4) . . ?
S9 Ag1 S11 122.9(3) . . ?
S9 Ag1 S3 103.6(3) . . ?
N2 Cd3A S9 74.0(5) . . ?
N2 Cd3A S8 94.7(5) . . ?
S9 Cd3A S8 106.4(5) . . ?
S5 Cd3A N2 115.8(5) . . ?
S5 Cd3A S9 113.2(5) . . ?
S5 Cd3A S8 134.9(3) . . ?
Ag3 S5 Cd3 98.18(10) . 6_565 ?
C82 S5 Ag3 109.8(3) . . ?
C82 S5 Cd3 103.8(3) . 6_565 ?
C82 S5 Cd3A 106.8(4) . . ?
Cd3A S5 Ag3 99.44(19) . . ?
C105 C101 C100 120.0 . . ?
C101 C105 C102 120.0 . . ?
C103 C102 C105 120.0 . . ?
C104 C103 C102 120.0 . . ?
C100 C104 C103 120.0 . . ?
C101 C100 S3 118.4(10) . . ?
C104 C100 S3 121.3(10) . . ?
C104 C100 C101 120.0 . . ?
C53 C52 S12 121.0(16) . . ?
C53 C52 C57 120.0 . . ?
C57 C52 S12 119.0(16) . . ?
C54 C53 C52 120.0 . . ?
C53 C54 C55 120.0 . . ?
C56 C55 C54 120.0 . . ?
C55 C56 C57 120.0 . . ?
C56 C57 C52 120.0 . . ?
C107 C106 S13 121.0(18) . . ?
C107 C106 C111 120.0 . . ?
C111 C106 S13 118.8(18) . . ?
C108 C107 C106 120.0 . . ?
C107 C108 C109 120.0 . . ?
C108 C109 C110 120.0 . . ?
C111 C110 C109 120.0 . . ?
C110 C111 C106 120.0 . . ?
C47 C49 C48 120.0 . . ?
C46 C47 C49 120.0 . . ?
C47 C46 S4 116.7(11) . . ?
C47 C46 C51 120.0 . . ?
C51 C46 S4 123.3(11) . . ?
C50 C51 C46 120.0 . . ?
C48 C50 C51 120.0 . . ?
C50 C48 C49 120.0 . . ?
C120 C121 C122 120.0 . . ?
C121 C120 C119 120.0 . . ?
C118 C119 C120 120.0 . . ?
C119 C118 S7 125.0(11) . . ?
C119 C118 C123 120.0 . . ?
C123 C118 S7 114.9(11) . . ?
C122 C123 C118 120.0 . . ?
C123 C122 C121 120.0 . . ?
C113 C112 S10 119.5(13) . . ?
C113 C112 C117 120.0 . . ?
C117 C112 S10 120.3(13) . . ?
C114 C113 C112 120.0 . . ?
C113 C114 C115 120.0 . . ?
C116 C115 C114 120.0 . . ?
C117 C116 C115 120.0 . . ?
C116 C117 C112 120.0 . . ?
C92 C91 C90 120.0 . . ?
C91 C92 C93 120.0 . . ?
C88 C93 C92 120.0 . . ?
C93 C88 S8 114.7(9) . . ?
C93 C88 C89 120.0 . . ?
C89 C88 S8 125.3(9) . . ?
C90 C89 C88 120.0 . . ?
C89 C90 C91 120.0 . . ?
C66 C67 C68 120.0 . . ?
C67 C66 C65 120.0 . . ?
C64 C65 C66 120.0 . . ?
C65 C64 S9 120(2) . . ?
C65 C64 C69 120.0 . . ?
C69 C64 S9 120(2) . . ?
C64 C69 C68 120.0 . . ?
C69 C68 C67 120.0 . . ?
C37 N5 Cd3 112.6(8) . . ?
C37 N5 C38 120.0 . . ?
C38 N5 Cd3 121.0(8) . . ?
C36 C37 N5 120.0 . . ?
C37 C36 C35 120.0 . . ?
C36 C35 C39 120.0 . . ?
C36 C35 C32 119.2(13) . . ?
C39 C35 C32 119.6(12) . . ?
C38 C39 C35 120.0 . . ?
C39 C38 N5 120.0 . . ?
C15 N3 C18 118.5(11) . . ?
C30 C29 N3 120.8(12) . . ?
C30 C29 C34 120.0 . . ?
C34 C29 N3 119.2(12) . . ?
C29 C30 C31 120.0 . . ?
C32 C31 C30 120.0 . . ?
C31 C32 C35 118.2(13) . . ?
C31 C32 C33 120.0 . . ?
C33 C32 C35 121.3(13) . . ?
C34 C33 C32 120.0 . . ?
C33 C34 C29 120.0 . . ?
C43 C44 C45 120.0 . . ?
C42 C43 C44 120.0 . . ?
C43 C42 C41 120.0 . . ?
C40 C41 C42 120.0 . . ?
C41 C40 S1 116.1(16) . . ?
C45 C40 S1 122.8(16) . . ?
C45 C40 C41 120.0 . . ?
C40 C45 C44 120.0 . . ?

loop_
_geom_bond_atom_site_label_1
_geom_bond_atom_site_label_2
_geom_bond_distance
_geom_bond_site_symmetry_2
_geom_bond_publ_flag
Ag3 S008 2.5480(15) . ?
Ag3 S3 2.567(3) . ?
Ag3 S2 2.565(3) . ?
Ag3 S5 2.544(3) . ?
Cd5 S008 2.635(3) . ?
Cd5 S11 2.587(3) . ?
Cd5 S7 2.525(4) 6_565 ?
Cd5 S7 2.525(4) 1_545 ?
Cd5 S8 2.581(5) . ?
Cd5 S8 2.581(5) 6 ?
Cd1 S2 2.528(3) . ?
Cd1 S2 2.528(3) 6 ?
Cd1 S1 2.471(5) 6 ?
Cd1 S1 2.471(5) . ?
Cd4 S3 2.584(3) . ?
Cd4 S3 2.584(3) 6 ?
Cd4 S4 2.549(3) . ?
Cd4 S1 2.590(5) . ?
Cd4 S1 2.590(5) 6 ?
Cd3 S7 2.595(7) . ?
Cd3 S10 2.523(6) . ?
Cd3 S5 2.573(5) 6_565 ?
Cd3 N5 2.372(12) . ?
Ag2 S11 2.450(4) 1_565 ?
Ag2 S3 2.503(5) 6_565 ?
Ag2 S10 2.671(6) . ?
Ag2 S13 2.566(9) . ?
S008 C76 1.777(11) . ?
S11 C58 1.782(11) . ?
S11 Ag1 2.698(3) 6 ?
S11 Ag1 2.698(3) . ?
S3 C94 1.726(9) . ?
S3 Ag1 2.609(4) . ?
S3 C100 1.882(11) . ?
S2 C70 1.766(8) . ?
S4 Cd2 2.472(5) 6 ?
S4 Cd2 2.472(5) . ?
S4 C46 1.987(15) . ?
S7 C118 1.814(12) . ?
S10 C112 1.860(16) . ?
S13 C106 1.839(15) . ?
C76 C81 1.385(16) . ?
C76 C77 1.394(16) . ?
C81 C80 1.42(2) . ?
N2 C11 1.3900 . ?
N2 C7 1.3900 . ?
N2 Cd3A 2.365(10) . ?
C11 C10 1.3900 . ?
C10 C9 1.3900 . ?
C9 C8 1.3900 . ?
C9 C12 1.469(11) . ?
C8 C7 1.3900 . ?
C77 C78 1.379(18) . ?
C80 C79 1.32(2) . ?
C78 C79 1.38(2) . ?
C58 C63 1.3900 . ?
C58 C59 1.3900 . ?
C63 C62 1.3900 . ?
C62 C61 1.3900 . ?
C61 C60 1.3900 . ?
C60 C59 1.3900 . ?
C85 C84 1.3900 . ?
C85 C86 1.3900 . ?
C84 C83 1.3900 . ?
C83 C82 1.3900 . ?
C82 C87 1.3900 . ?
C82 S5 1.765(6) . ?
C87 C86 1.3900 . ?
C94 C95 1.3900 . ?
C94 C99 1.3900 . ?
C95 C96 1.3900 . ?
C96 C97 1.3900 . ?
C97 C98 1.3900 . ?
C98 C99 1.3900 . ?
C6 C6 1.374(10) 2_756 ?
C6 C3 1.468(13) . ?
C71 C72 1.3900 . ?
C71 C70 1.3900 . ?
C72 C73 1.3900 . ?
C73 C74 1.3900 . ?
C74 C75 1.3900 . ?
C75 C70 1.3900 . ?
Cd2 Cd2 0.967(3) 6 ?
Cd2 S12 2.479(9) . ?
Cd2 N1 2.319(8) . ?
S12 Ag1 2.512(8) . ?
S12 C52 1.860(15) . ?
S9 Ag1 2.547(14) . ?
S9 Cd3A 2.529(13) . ?
S9 C64 1.870(16) . ?
C17 C16 1.3900 . ?
C17 C12 1.3900 . ?
C16 C15 1.3900 . ?
C15 C14 1.3900 . ?
C15 N3 1.430(10) . ?
C14 C13 1.3900 . ?
C13 C12 1.3900 . ?
S8 Cd3A 2.670(11) . ?
S8 C88 1.768(11) . ?
C24 C28 1.3900 . ?
C24 C25 1.3900 . ?
C24 C21 1.493(8) . ?
C28 C27 1.3900 . ?
C27 N4 1.3900 . ?
N4 C26 1.3900 . ?
C26 C25 1.3900 . ?
S1 S1 0.819(9) 6 ?
S1 C40 1.854(19) . ?
C21 C20 1.3900 . ?
C21 C22 1.3900 . ?
C20 C19 1.3900 . ?
C19 C18 1.3900 . ?
C18 C23 1.3900 . ?
C18 N3 1.459(10) . ?
C23 C22 1.3900 . ?
C4 C3 1.3719 . ?
C4 C5 1.3900 . ?
C3 C2 1.4023 . ?
C3 C2 1.388(12) 6 ?
C2 C1 1.3900 . ?
C1 N1 1.268(6) 6 ?
C1 N1 1.3900 . ?
N1 C5 1.3900 . ?
Cd3A S5 2.047(11) . ?
C101 C105 1.3900 . ?
C101 C100 1.3900 . ?
C105 C102 1.3900 . ?
C102 C103 1.3900 . ?
C103 C104 1.3900 . ?
C104 C100 1.3900 . ?
C52 C53 1.3900 . ?
C52 C57 1.3900 . ?
C53 C54 1.3900 . ?
C54 C55 1.3900 . ?
C55 C56 1.3900 . ?
C56 C57 1.3900 . ?
C106 C107 1.3900 . ?
C106 C111 1.3900 . ?
C107 C108 1.3900 . ?
C108 C109 1.3900 . ?
C109 C110 1.3900 . ?
C110 C111 1.3900 . ?
C49 C47 1.3900 . ?
C49 C48 1.3900 . ?
C47 C46 1.3900 . ?
C46 C51 1.3900 . ?
C51 C50 1.3900 . ?
C50 C48 1.3900 . ?
C121 C120 1.3900 . ?
C121 C122 1.3900 . ?
C120 C119 1.3900 . ?
C119 C118 1.3900 . ?
C118 C123 1.3900 . ?
C123 C122 1.3900 . ?
C112 C113 1.3900 . ?
C112 C117 1.3900 . ?
C113 C114 1.3900 . ?
C114 C115 1.3900 . ?
C115 C116 1.3900 . ?
C116 C117 1.3900 . ?
C91 C92 1.3900 . ?
C91 C90 1.3900 . ?
C92 C93 1.3900 . ?
C93 C88 1.3900 . ?
C88 C89 1.3900 . ?
C89 C90 1.3900 . ?
C67 C66 1.3900 . ?
C67 C68 1.3900 . ?
C66 C65 1.3900 . ?
C65 C64 1.3900 . ?
C64 C69 1.3900 . ?
C69 C68 1.3900 . ?
N5 C37 1.3900 . ?
N5 C38 1.3900 . ?
C37 C36 1.3900 . ?
C36 C35 1.3900 . ?
C35 C39 1.3900 . ?
C35 C32 1.527(12) . ?
C39 C38 1.3900 . ?
N3 C29 1.452(10) . ?
C29 C30 1.3900 . ?
C29 C34 1.3900 . ?
C30 C31 1.3900 . ?
C31 C32 1.3900 . ?
C32 C33 1.3900 . ?
C33 C34 1.3900 . ?
C44 C43 1.3900 . ?
C44 C45 1.3900 . ?
C43 C42 1.3900 . ?
C42 C41 1.3900 . ?
C41 C40 1.3900 . ?
C40 C45 1.3900 . ?

loop_
_exptl_oxdiff_crystal_face_indexfrac_h
_exptl_oxdiff_crystal_face_indexfrac_k
_exptl_oxdiff_crystal_face_indexfrac_l
_exptl_oxdiff_crystal_face_x
_exptl_oxdiff_crystal_face_y
_exptl_oxdiff_crystal_face_z
-2.6623 0.3818 -25.5140 0.7681 0.6403 -0.0005
-5.2814 -9.6503 -17.1540 0.5765 0.4809 -0.6607
4.5355 14.9478 -6.6809 0.1112 0.0922 0.9895
5.4709 10.8951 14.8805 -0.5153 -0.4300 0.7413
7.2880 11.8842 3.5652 -0.0919 -0.3656 0.9262
-4.9033 10.4162 -16.8956 0.2295 0.9069 0.3533
3.7171 -12.1956 16.1934 -0.2131 -0.8419 -0.4959
8.5137 1.0320 14.2833 -0.2244 -0.8884 0.4004
-7.7976 3.0753 -16.2476 0.2421 0.9580 -0.1535
-8.6698 -3.3028 -12.7722 0.2080 0.8239 -0.5272
-6.6027 12.1700 -7.8547 -0.1613 0.9336 0.3200
-9.9277 0.8622 -5.3646 -0.1555 0.8976 -0.4125
9.4552 -4.6557 6.5268 0.1672 -0.9662 0.1963
7.8859 -9.7495 7.6121 0.1688 -0.9761 -0.1370
-5.3649 12.3756 12.3381 -0.8063 0.5076 0.3038
-8.7127 -0.0362 13.6665 -0.7427 0.4672 -0.4797
7.7707 -6.2754 -14.1847 0.8399 -0.5286 0.1230
3.7999 -14.5795 -10.5785 0.7347 -0.4627 -0.4962
2.9039 3.0686 -24.9492 0.8824 0.2499 0.3987
-0.1254 -6.4729 -24.5640 0.9380 0.2656 -0.2229
-2.9838 -13.2632 -15.2503 0.6497 0.1839 -0.7376
-5.2006 -14.9268 1.3085 0.0482 0.0496 -0.9976
2.9145 -3.0763 24.8970 -0.6921 -0.7120 -0.1186
0.2744 8.0703 -23.4422 0.6590 0.5490 0.5141

loop_
_smtbx_masks_void_nr
_smtbx_masks_void_average_x
_smtbx_masks_void_average_y
_smtbx_masks_void_average_z
_smtbx_masks_void_volume
_smtbx_masks_void_count_electrons
_smtbx_masks_void_content
1 -0.849 0.000 0.000 1945.9 909.4 C3H7NO
2 0.057 0.500 0.500 1945.9 909.4 C3H7NO
